data_7132498
loop_
_publ_author_name
'Duwe, Dario'
'Saha, Koushik'
'Endres, Lukas'
'Br&#xfc;ckner, Tobias'
'Dewhurst, Rian D.'
'Dietz, Maximilian'
'Radacki, Krzysztof'
'Fantuzzi, Felipe'
'Braunschweig, Holger'

_publ_section_title
;
 Stepwise and selective synthesis of chelating, multimetallic and
 mixed-metal &#x3c0;-diborene complexes.
;
_journal_issue 9
_journal_name_full 'Chemical communications (Cambridge, England)'
_journal_page_first 1120
_journal_page_last 1123
_journal_paper_doi 10.1039/d3cc05477b
_journal_volume 60
_journal_year 2024
_chemical_formula_moiety 'C51 H65 Ag B2 Cl N5, 1.5(C6 H6)'
_chemical_formula_sum 'C60 H74 Ag B2 Cl N5'
_chemical_formula_weight 1030.18
_space_group_crystal_system monoclinic
_space_group_IT_number 15
_space_group_name_Hall '-I 2ya'
_space_group_name_H-M_alt 'I 1 2/a 1'
_atom_sites_solution_hydrogens mixed
_atom_sites_solution_primary dual
_atom_sites_solution_secondary difmap
_audit_creation_method 'CIF-fill 1.2y (K.Radacki, 2005-22)'
_audit_update_record
;
2023-08-23 deposited with the CCDC.	2023-12-17 downloaded from the CCDC.
;
_cell_angle_alpha 90
_cell_angle_beta 95.5220(10)
_cell_angle_gamma 90
_cell_formula_units_Z 8
_cell_length_a 23.88640(10)
_cell_length_b 12.68250(10)
_cell_length_c 36.1057(2)
_cell_measurement_reflns_used 58340
_cell_measurement_temperature 100(2)
_cell_measurement_theta_max 75.0810
_cell_measurement_theta_min 2.4510
_cell_volume 10887.08(12)
_computing_cell_refinement 'CrysAlisPro 1.171.41.112a (Rigaku OD, 2021)'
_computing_data_collection 'CrysAlisPro 1.171.41.112a (Rigaku OD, 2021)'
_computing_data_reduction 'CrysAlisPro 1.171.41.112a (Rigaku OD, 2021)'
_computing_molecular_graphics 'ShelXLe (Huebschle et all, 2011)'
_computing_publication_material 'SHELXL-2018/3 (Sheldrick, 2018)'
_computing_structure_refinement 'SHELXL-2018/3 (Sheldrick, 2018)'
_computing_structure_solution 'SHELXT (Sheldrick, 2014)'
_diffrn_ambient_environment N~2~
_diffrn_ambient_temperature 99.99(11)
_diffrn_detector HPA
_diffrn_detector_area_resol_mean 10.0
_diffrn_detector_type 'HyPix Arc150'
_diffrn_measured_fraction_theta_full 1.000
_diffrn_measured_fraction_theta_max 0.993
_diffrn_measurement_details
;
 List of Runs (angles in degrees, time in seconds):
 
   # Type    Start    End  Width  t~exp~   \w     \q     \k     \f   Frames
 --------------------------------------------------------------------------
   1  \w    -31.00  -5.00   0.50    1.21    --  -10.00 113.00 145.04   52
   2  \w    -95.00 -60.00   0.50    1.21    --  -46.00 -49.00 -80.57   70
   3  \w   -102.00 -67.00   0.50    1.21    --  -54.00 -52.00 135.19   70
   4  \w   -104.00 -66.00   0.50    1.21    --  -54.00 -43.00-171.80   76
   5  \w     16.00  66.00   0.50    1.21    --   58.71 -95.00  90.00  100
   6  \w   -110.00 -75.00   0.50    1.21    --  -62.00 -51.00 159.87   70
   7  \w   -115.00 -80.00   0.50    1.21    --  -66.00 -47.00-101.45   70
   8  \w     29.00  79.00   0.50    1.21    --   71.32 -95.00 -90.00  100
   9  \w    -96.00 -28.00   0.50    1.21    --  -76.33 112.00   0.00  136
  10  \w   -100.00 -32.00   0.50    1.21    --  -79.50 113.00 -51.92  136
  11  \w    -99.00 -44.00   0.50    1.21    --  -79.50 122.00 160.79  110
  12  \w   -127.00-101.00   0.50    1.21    --  -79.50-120.00 -31.26   52
  13  \w   -126.00-100.00   0.50    1.21    --  -79.50 -52.00 140.22   52
  14  \w   -125.00 -97.00   0.50    1.21    --  -79.50-116.00 165.77   56
  15  \w   -119.00 -94.00   0.50    1.21    --  -79.50-119.00 -74.23   50
  16  \w   -126.00-101.00   0.50    1.21    --  -79.50-119.00 -91.06   50
  17  \w   -128.00-103.00   0.50    1.21    --  -79.50 -50.00-108.75   50
  18  \w   -102.00 -38.00   0.50    1.21    --  -79.50 127.00  67.19  128
  19  \w   -126.00 -98.00   0.50    1.21    --  -79.50-115.00-135.90   56
  20  \w   -121.00 -96.00   0.50    1.21    --  -79.50 -65.00-161.29   50
  21  \w     94.00 119.00   0.50    1.21    --   82.00  59.00  16.34   50
  22  \w     36.00  61.00   0.50    1.21    --   82.37-112.00 -60.00   50
  23  \w     40.00  66.00   0.50    1.21    --   82.37-112.00 -30.00   52
  24  \w     74.00 100.00   0.50    1.21    --   82.37-112.00  30.00   52
  25  \w     93.00 127.00   0.50    1.21    --   82.37  15.00-180.00   68
  26  \w    102.00 127.00   0.50    1.21    --   82.37  15.00  90.00   50
  27  \w     43.00  68.00   0.50    1.21    --   82.37 -95.00   0.00   50
  28  \w     75.00 100.00   0.50    1.21    --   82.37-112.00-180.00   50
  29  \w     35.00  61.00   0.50    1.21    --   82.37-112.00-120.00   52
  30  \w     75.00 100.00   0.50    1.21    --   82.37-112.00   0.00   50
  31  \w     36.00  62.00   0.50    1.21    --   82.37-112.00-180.00   52
  32  \w     74.00 100.00   0.50    1.21    --   82.37-112.00 -30.00   52
  33  \w     53.00  81.00   0.50    1.21    --   85.25 -85.00 -66.46   56
  34  \w     44.00  69.00   0.50    1.21    --   85.25 -73.00 175.98   50
  35  \w     37.00  83.00   0.50    1.21    --   85.25-125.00 130.27   92
  36  \w     38.00  64.00   0.50    1.21    --   85.25-134.00 -22.43   52
  37  \w     56.00  82.00   0.50    1.21    --   85.25 -90.00  18.04   52
  38  \w     43.00  68.00   0.50    1.21    --   85.25 -97.00 -60.61   50
  39  \w    101.00 135.00   0.50    1.21    --   85.25  36.00  13.72   68
  40  \w     72.00  98.00   0.50    1.21    --   85.25-105.00-174.53   52
  41  \w     39.00  64.00   0.50    1.21    --   85.25-105.00-174.53   50
  42  \w    102.00 128.00   0.50    1.21    --   85.25  58.00 158.10   52
  43  \w     59.00 101.00   0.50    1.21    --   85.25-118.00 155.96   84
  44  \w     38.00  63.00   0.50    1.21    --   85.25-119.00 -77.57   50
  45  \w     98.00 123.00   0.50    1.21    --   85.25  62.00  99.17   50
  46  \w     40.00  86.00   0.50    1.21    --   85.25-140.00  17.36   92
  47  \w     92.00 137.00   0.50    1.21    --   85.25  27.00 -13.38   90
  48  \w     39.00  76.00   0.50    1.21    --   85.25-138.00 -55.01   74
  49  \w     38.00  73.00   0.50    1.21    --   85.25-129.00  93.69   70
  50  \w     61.00  98.00   0.50    1.21    --   85.25-105.00-140.15   74
  51  \w    104.00 137.00   0.50    1.21    --   85.25  34.00-131.91   66
  52  \w    109.00 135.00   0.50    1.21    --   85.25  31.00  35.56   52
  53  \w     58.00  99.00   0.50    1.21    --   85.25-108.00  82.69   82
  54  \w     98.00 126.00   0.50    1.21    --   85.25  41.00 139.14   56
  55  \w     38.00  77.00   0.50    1.21    --   85.25-131.00   1.78   78
  56  \w    106.00 131.00   0.50    1.21    --   85.25  45.00 178.82   50
  57  \w     54.00  97.00   0.50    1.21    --   85.25-101.00-172.12   86
  58  \w    106.00 132.00   0.50    1.21    --   85.25  45.00  72.13   52
  59  \w    101.00 132.00   0.50    1.21    --   85.25 118.00-139.11   62
  60  \w     43.00  99.00   0.50    1.21    --   85.25-110.00 161.77  112
  61  \w     46.00  71.00   0.50    1.21    --   85.25 -81.00 147.53   50
  62  \w     43.00  99.00   0.50    1.21    --   85.25-107.00  53.38  112
  63  \w    104.00 130.00   0.50    1.21    --   85.25  30.00-143.51   52
  64  \w    110.00 136.00   0.50    1.21    --   85.25  43.00 107.35   52
  65  \w     99.00 125.00   0.50    1.21    --   85.25  51.00  83.22   52
  66  \w     40.00 109.00   0.50    1.21    --   85.25-140.00  59.93  138
  67  \w    102.00 127.00   0.50    1.21    --   85.25 115.00 -16.52   50
  68  \w     46.00  71.00   0.50    1.21    --   85.25 -74.00-130.81   50
  69  \w     36.00  95.00   0.50    1.21    --   85.25-119.00   9.26  118
  70  \w     43.00  99.00   0.50    1.21    --   85.25-106.00-108.64  112
  71  \w     61.00  96.00   0.50    1.21    --   85.25-103.00 -84.30   70
  72  \w     75.00 100.00   0.50    1.21    --   85.25-111.00 -44.56   50
  73  \w     72.00  99.00   0.50    1.21    --   85.25-106.00 107.11   54

;
_diffrn_measurement_device 'four-circle diffractometer'
_diffrn_measurement_device_type 'Rigaku XtaLAB Synergy-R'
_diffrn_measurement_method '\w scans'
_diffrn_radiation_monochromator 'multi-layer mirror'
_diffrn_radiation_type CuK\a
_diffrn_radiation_wavelength 1.54184
_diffrn_reflns_av_R_equivalents 0.0355
_diffrn_reflns_av_unetI/netI 0.0154
_diffrn_reflns_Laue_measured_fraction_full 1.000
_diffrn_reflns_Laue_measured_fraction_max 0.993
_diffrn_reflns_limit_h_max 29
_diffrn_reflns_limit_h_min -29
_diffrn_reflns_limit_k_max 15
_diffrn_reflns_limit_k_min -14
_diffrn_reflns_limit_l_max 44
_diffrn_reflns_limit_l_min -45
_diffrn_reflns_number 112988
_diffrn_reflns_point_group_measured_fraction_full 1.000
_diffrn_reflns_point_group_measured_fraction_max 0.993
_diffrn_reflns_theta_full 67.684
_diffrn_reflns_theta_max 75.496
_diffrn_reflns_theta_min 2.459
_diffrn_source 'rotating-anode X-ray tube'
_diffrn_source_type 'PhotonJet R X-ray Source'
_exptl_absorpt_coefficient_mu 3.735
_exptl_absorpt_correction_T_max 1.000
_exptl_absorpt_correction_T_min 0.915
_exptl_absorpt_correction_type gaussian
_exptl_absorpt_process_details
;
CrysAlisPro 1.171.41.112a (Rigaku Oxford Diffraction, 2021) Numerical 
absorption correction based on gaussian integration over a multifaceted 
crystal model Empirical absorption correction using spherical harmonics, 
implemented in SCALE3 ABSPACK scaling algorithm.
;
_exptl_crystal_colour yellow
_exptl_crystal_density_diffrn 1.257
_exptl_crystal_description block
_exptl_crystal_F_000 4344
_exptl_crystal_size_max 0.094
_exptl_crystal_size_mid 0.076
_exptl_crystal_size_min 0.060
_refine_diff_density_max 0.749
_refine_diff_density_min -0.734
_refine_diff_density_rms 0.061
_refine_ls_extinction_method none
_refine_ls_goodness_of_fit_ref 1.042
_refine_ls_hydrogen_treatment mixed
_refine_ls_matrix_type full
_refine_ls_number_parameters 1066
_refine_ls_number_reflns 11200
_refine_ls_number_restraints 2056
_refine_ls_restrained_S_all 1.086
_refine_ls_R_factor_all 0.0396
_refine_ls_R_factor_gt 0.0366
_refine_ls_shift/su_max 0.004
_refine_ls_shift/su_mean 0.000
_refine_ls_structure_factor_coef Fsqd
_refine_ls_weighting_details 'w=1/[\s^2^(Fo^2^)+(0.0534P)^2^+22.7070P] where P=(Fo^2^+2Fc^2^)/3'
_refine_ls_weighting_scheme calc
_refine_ls_wR_factor_gt 0.0969
_refine_ls_wR_factor_ref 0.0988
_reflns_Friedel_coverage 0.000
_reflns_number_gt 10438
_reflns_number_total 11200
_reflns_threshold_expression 'I > 2\s(I)'
_cod_data_source_file d3cc05477b2.cif
_cod_data_source_block DaDu008_DaDu_a
_cod_depositor_comments 'Adding full bibliography for 7132494--7132501.cif.'
_cod_original_sg_symbol_H-M 'I 2/a'
_cod_database_code 7132498
_shelx_shelxl_version_number 2018/3
_shelx_space_group_comment
;
The symmetry employed for this shelxl refinement is uniquely defined
by the following loop, which should always be used as a source of
symmetry information in preference to the above space-group names.
They are only intended as comments.
;
_shelx_estimated_absorpt_t_min 0.730
_shelx_estimated_absorpt_t_max 0.807

loop_
_space_group_symop_operation_xyz
'x, y, z'
'-x+1/2, y, -z'
'x+1/2, y+1/2, z+1/2'
'-x+1, y+1/2, -z+1/2'
'-x, -y, -z'
'x-1/2, -y, z'
'-x+1/2, -y+1/2, -z+1/2'
'x, -y+1/2, z+1/2'

loop_
_atom_site_label
_atom_site_type_symbol
_atom_site_fract_x
_atom_site_fract_y
_atom_site_fract_z
_atom_site_U_iso_or_equiv
_atom_site_adp_type
_atom_site_occupancy
_atom_site_site_symmetry_order
_atom_site_calc_flag
_atom_site_refinement_flags_posn
_atom_site_refinement_flags_adp
_atom_site_refinement_flags_occupancy
_atom_site_disorder_assembly
_atom_site_disorder_group
C1_10 C 0.7438(3) 1.1801(3) 0.49406(15) 0.0525(15) Uani 0.5 1 d G U P A -1
H1_10 H 0.740967 1.253162 0.488369 0.063 Uiso 0.5 1 calc R U P A -1
C2_10 C 0.7677(2) 1.1475(3) 0.52880(12) 0.0489(14) Uani 0.5 1 d G U P A -1
H2_10 H 0.781179 1.198298 0.546855 0.059 Uiso 0.5 1 calc R U P A -1
C3_10 C 0.7719(2) 1.0406(3) 0.53713(9) 0.0523(14) Uani 0.5 1 d G U P A -1
H3_10 H 0.788245 1.018370 0.560876 0.063 Uiso 0.5 1 calc R U P A -1
C4_10 C 0.7522(3) 0.9664(3) 0.51072(11) 0.0617(16) Uani 0.5 1 d G U P A -1
H4_10 H 0.755097 0.893304 0.516411 0.074 Uiso 0.5 1 calc R U P A -1
C5_10 C 0.7283(2) 0.9989(3) 0.47598(10) 0.0663(17) Uani 0.5 1 d G U P A -1
H5_10 H 0.714885 0.948165 0.457925 0.080 Uiso 0.5 1 calc R U P A -1
C6_10 C 0.7241(3) 1.1058(4) 0.46765(11) 0.0603(17) Uani 0.5 1 d G U P A -1
H6_10 H 0.707820 1.128093 0.443903 0.072 Uiso 0.5 1 calc R U P A -1
B1_1 B 0.57273(11) 0.5326(2) 0.37219(7) 0.0316(6) Uani 1 1 d . . . . .
H1_1 H 0.5471(12) 0.607(2) 0.3784(8) 0.038 Uiso 1 1 d . U . . .
B2_1 B 0.59305(9) 0.5227(2) 0.33075(7) 0.0248(5) Uani 1 1 d . . . . .
Ag3_1 Ag 0.51279(2) 0.41940(2) 0.33773(2) 0.02755(6) Uani 1 1 d . . . . .
Cl4_1 Cl 0.44640(2) 0.27544(5) 0.32803(2) 0.03151(12) Uani 1 1 d . . . . .
C1_2 C 0.57936(8) 0.62595(17) 0.30581(6) 0.0234(4) Uani 1 1 d . . . . .
N2_2 N 0.61847(7) 0.67735(14) 0.28802(5) 0.0251(4) Uani 1 1 d . . . . .
C3_2 C 0.59683(9) 0.77429(19) 0.26937(8) 0.0329(5) Uani 1 1 d . . . . .
H3A_2 H 0.605782 0.776729 0.243175 0.039 Uiso 1 1 calc R U . . .
H3AB_2 H 0.612178 0.838002 0.282549 0.039 Uiso 1 1 calc R U . . .
C4_2 C 0.53377(9) 0.76392(19) 0.27186(8) 0.0334(5) Uani 1 1 d . . . . .
H4A_2 H 0.517761 0.829939 0.280977 0.040 Uiso 1 1 calc R U . . .
H4AB_2 H 0.513798 0.745430 0.247420 0.040 Uiso 1 1 calc R U . . .
N5_2 N 0.53059(7) 0.67789(14) 0.29875(5) 0.0259(4) Uani 1 1 d . . . . .
C1_3 C 0.58026(10) 0.4652(2) 0.40868(7) 0.0367(6) Uani 1 1 d . . . . .
N2_3 N 0.55055(9) 0.4879(2) 0.43786(6) 0.0429(5) Uani 1 1 d . . . . .
C3_3 C 0.56610(16) 0.4228(3) 0.47029(9) 0.0693(12) Uani 1 1 d . . . . .
H3A_3 H 0.532420 0.394177 0.480751 0.083 Uiso 1 1 calc R U . . .
H3AB_3 H 0.588886 0.462990 0.489825 0.083 Uiso 1 1 calc R U . . .
C4_3 C 0.60026(11) 0.3358(3) 0.45465(7) 0.0493(8) Uani 1 1 d . . . . .
H4A_3 H 0.635117 0.321416 0.470999 0.059 Uiso 1 1 calc R U . . .
H4AB_3 H 0.578175 0.269869 0.451089 0.059 Uiso 1 1 calc R U . . .
N5_3 N 0.61285(9) 0.3808(2) 0.41878(6) 0.0423(5) Uani 1 1 d . . . . .
C1_4 C 0.6792(4) 0.6679(18) 0.2980(4) 0.0244(12) Uani 0.436(19) 1 d D U P B 1
C2_4 C 0.7037(4) 0.7054(10) 0.3322(3) 0.0282(12) Uani 0.436(19) 1 d D U P B 1
C3_4 C 0.7623(4) 0.6987(10) 0.3388(3) 0.0295(13) Uani 0.436(19) 1 d D U P B 1
H3_4 H 0.780255 0.721041 0.362114 0.035 Uiso 0.436(19) 1 calc R U P B 1
C4_4 C 0.7942(4) 0.6602(11) 0.3121(3) 0.0286(13) Uani 0.436(19) 1 d D U P B 1
H4_4 H 0.833987 0.657386 0.317020 0.034 Uiso 0.436(19) 1 calc R U P B 1
C5_4 C 0.7692(4) 0.6255(12) 0.2783(3) 0.0269(13) Uani 0.436(19) 1 d D U P B 1
H5_4 H 0.791996 0.599550 0.260231 0.032 Uiso 0.436(19) 1 calc R U P B 1
C6_4 C 0.7104(4) 0.6279(14) 0.2702(3) 0.0251(11) Uani 0.436(19) 1 d D U P B 1
C7_4 C 0.6689(4) 0.7510(9) 0.3611(3) 0.0331(15) Uani 0.436(19) 1 d D U P B 1
H7A_4 H 0.639860 0.797938 0.348498 0.040 Uiso 0.436(19) 1 calc R U P B 1
H7AB_4 H 0.649189 0.692702 0.372635 0.040 Uiso 0.436(19) 1 calc R U P B 1
C8_4 C 0.7022(5) 0.8124(10) 0.3913(3) 0.052(2) Uani 0.436(19) 1 d D U P B 1
H8A_4 H 0.676355 0.850039 0.406226 0.078 Uiso 0.436(19) 1 calc R U P B 1
H8B_4 H 0.726407 0.863338 0.380147 0.078 Uiso 0.436(19) 1 calc R U P B 1
H8C_4 H 0.725439 0.763882 0.407356 0.078 Uiso 0.436(19) 1 calc R U P B 1
C9_4 C 0.6814(5) 0.5877(14) 0.2342(3) 0.0286(13) Uani 0.436(19) 1 d D U P B 1
H9A_4 H 0.662003 0.647690 0.220885 0.034 Uiso 0.436(19) 1 calc R U P B 1
H9AB_4 H 0.652114 0.536665 0.240020 0.034 Uiso 0.436(19) 1 calc R U P B 1
C10_4 C 0.7187(6) 0.5352(16) 0.2083(4) 0.042(2) Uani 0.436(19) 1 d D U P B 1
H10A_4 H 0.695493 0.504998 0.187036 0.064 Uiso 0.436(19) 1 calc R U P B 1
H10B_4 H 0.740464 0.479025 0.221592 0.064 Uiso 0.436(19) 1 calc R U P B 1
H10C_4 H 0.744504 0.587450 0.199332 0.064 Uiso 0.436(19) 1 calc R U P B 1
C1_14 C 0.6782(3) 0.6663(14) 0.2930(3) 0.0242(10) Uani 0.564(19) 1 d D U P B 2
C2_14 C 0.7059(3) 0.7112(8) 0.3251(2) 0.0283(11) Uani 0.564(19) 1 d D U P B 2
C3_14 C 0.7646(3) 0.7040(7) 0.3293(3) 0.0291(12) Uani 0.564(19) 1 d D U P B 2
H3_14 H 0.784965 0.731225 0.351122 0.035 Uiso 0.564(19) 1 calc R U P B 2
C4_14 C 0.7932(3) 0.6579(8) 0.3021(3) 0.0276(11) Uani 0.564(19) 1 d D U P B 2
H4_14 H 0.833058 0.653103 0.305628 0.033 Uiso 0.564(19) 1 calc R U P B 2
C5_14 C 0.7650(3) 0.6186(9) 0.2700(3) 0.0260(11) Uani 0.564(19) 1 d D U P B 2
H5_14 H 0.785722 0.588963 0.251356 0.031 Uiso 0.564(19) 1 calc R U P B 2
C6_14 C 0.7060(3) 0.6216(10) 0.2644(3) 0.0244(9) Uani 0.564(19) 1 d D U P B 2
C7_14 C 0.6731(3) 0.7656(7) 0.3534(3) 0.0339(13) Uani 0.564(19) 1 d D U P B 2
H7A_14 H 0.641835 0.805029 0.339693 0.041 Uiso 0.564(19) 1 calc R U P B 2
H7AB_14 H 0.656131 0.710633 0.368202 0.041 Uiso 0.564(19) 1 calc R U P B 2
C8_14 C 0.7049(4) 0.8404(9) 0.3798(3) 0.065(2) Uani 0.564(19) 1 d D U P B 2
H8A_14 H 0.678902 0.873009 0.395822 0.098 Uiso 0.564(19) 1 calc R U P B 2
H8B_14 H 0.722375 0.895246 0.365665 0.098 Uiso 0.564(19) 1 calc R U P B 2
H8C_14 H 0.734073 0.801714 0.395147 0.098 Uiso 0.564(19) 1 calc R U P B 2
C9_14 C 0.6736(4) 0.5764(10) 0.2303(3) 0.0279(11) Uani 0.564(19) 1 d D U P B 2
H9A_14 H 0.652260 0.634194 0.216975 0.033 Uiso 0.564(19) 1 calc R U P B 2
H9AB_14 H 0.645795 0.525408 0.238367 0.033 Uiso 0.564(19) 1 calc R U P B 2
C10_14 C 0.7082(5) 0.5214(11) 0.2031(3) 0.0355(17) Uani 0.564(19) 1 d D U P B 2
H10A_14 H 0.683302 0.495439 0.181907 0.053 Uiso 0.564(19) 1 calc R U P B 2
H10B_14 H 0.728363 0.461993 0.215534 0.053 Uiso 0.564(19) 1 calc R U P B 2
H10C_14 H 0.735300 0.571282 0.194296 0.053 Uiso 0.564(19) 1 calc R U P B 2
C1_5 C 0.4765(4) 0.6443(10) 0.3077(4) 0.0250(11) Uani 0.477(9) 1 d D U P C 1
C2_5 C 0.4506(3) 0.6977(6) 0.3354(2) 0.0320(10) Uani 0.477(9) 1 d D U P C 1
C3_5 C 0.3953(3) 0.6693(6) 0.3408(2) 0.0319(11) Uani 0.477(9) 1 d D U P C 1
H3_5 H 0.376776 0.703661 0.359575 0.038 Uiso 0.477(9) 1 calc R U P C 1
C4_5 C 0.3674(3) 0.5925(5) 0.3195(2) 0.0292(12) Uani 0.477(9) 1 d D U P C 1
H4_5 H 0.330360 0.572612 0.324179 0.035 Uiso 0.477(9) 1 calc R U P C 1
C5_5 C 0.3927(3) 0.5445(6) 0.2913(2) 0.0272(11) Uani 0.477(9) 1 d D U P C 1
H5_5 H 0.372618 0.492431 0.276518 0.033 Uiso 0.477(9) 1 calc R U P C 1
C6_5 C 0.4477(3) 0.5710(7) 0.2841(2) 0.0256(10) Uani 0.477(9) 1 d D U P C 1
C7_5 C 0.4809(3) 0.7822(5) 0.35921(19) 0.0385(12) Uani 0.477(9) 1 d D U P C 1
H7A_5 H 0.484150 0.759058 0.385519 0.046 Uiso 0.477(9) 1 calc R U P C 1
H7AB_5 H 0.519419 0.790266 0.351681 0.046 Uiso 0.477(9) 1 calc R U P C 1
C8_5 C 0.4517(4) 0.8882(6) 0.3563(3) 0.067(2) Uani 0.477(9) 1 d D U P C 1
H8A_5 H 0.475503 0.941236 0.369751 0.101 Uiso 0.477(9) 1 calc R U P C 1
H8B_5 H 0.415707 0.883403 0.367149 0.101 Uiso 0.477(9) 1 calc R U P C 1
H8C_5 H 0.444881 0.908471 0.330045 0.101 Uiso 0.477(9) 1 calc R U P C 1
C9_5 C 0.4731(3) 0.5203(7) 0.2519(2) 0.0303(13) Uani 0.477(9) 1 d D U P C 1
H9A_5 H 0.469707 0.442802 0.253924 0.036 Uiso 0.477(9) 1 calc R U P C 1
H9AB_5 H 0.513660 0.537799 0.253471 0.036 Uiso 0.477(9) 1 calc R U P C 1
C10_5 C 0.4457(4) 0.5550(11) 0.2143(2) 0.0353(19) Uani 0.477(9) 1 d D U P C 1
H10A_5 H 0.458088 0.508970 0.194914 0.053 Uiso 0.477(9) 1 calc R U P C 1
H10B_5 H 0.456484 0.627926 0.209560 0.053 Uiso 0.477(9) 1 calc R U P C 1
H10C_5 H 0.404705 0.550551 0.214220 0.053 Uiso 0.477(9) 1 calc R U P C 1
C1_15 C 0.4747(3) 0.6564(9) 0.3089(4) 0.0259(11) Uani 0.523(9) 1 d D U P C 2
C2_15 C 0.4539(3) 0.7206(5) 0.3359(2) 0.0326(10) Uani 0.523(9) 1 d D U P C 2
C3_15 C 0.3998(3) 0.6998(6) 0.3459(2) 0.0349(11) Uani 0.523(9) 1 d D U P C 2
H3_15 H 0.384943 0.741830 0.364457 0.042 Uiso 0.523(9) 1 calc R U P C 2
C4_15 C 0.3680(2) 0.6195(5) 0.32936(19) 0.0308(11) Uani 0.523(9) 1 d D U P C 2
H4_15 H 0.331951 0.604706 0.337177 0.037 Uiso 0.523(9) 1 calc R U P C 2
C5_15 C 0.3878(3) 0.5605(5) 0.3016(2) 0.0278(11) Uani 0.523(9) 1 d D U P C 2
H5_15 H 0.364581 0.507363 0.289665 0.033 Uiso 0.523(9) 1 calc R U P C 2
C6_15 C 0.4420(3) 0.5773(7) 0.2905(2) 0.0251(9) Uani 0.523(9) 1 d D U P C 2
C7_15 C 0.4833(3) 0.8192(5) 0.35107(19) 0.0421(12) Uani 0.523(9) 1 d D U P C 2
H7A_15 H 0.522140 0.820172 0.343652 0.050 Uiso 0.523(9) 1 calc R U P C 2
H7AB_15 H 0.485697 0.817751 0.378595 0.050 Uiso 0.523(9) 1 calc R U P C 2
C8_15 C 0.4531(3) 0.9187(5) 0.3371(2) 0.0538(17) Uani 0.523(9) 1 d D U P C 2
H8A_15 H 0.473355 0.980488 0.347792 0.081 Uiso 0.523(9) 1 calc R U P C 2
H8B_15 H 0.414733 0.918501 0.344644 0.081 Uiso 0.523(9) 1 calc R U P C 2
H8C_15 H 0.451602 0.921566 0.309924 0.081 Uiso 0.523(9) 1 calc R U P C 2
C9_15 C 0.4611(3) 0.5152(6) 0.25837(19) 0.0260(11) Uani 0.523(9) 1 d D U P C 2
H9A_15 H 0.453739 0.439420 0.262306 0.031 Uiso 0.523(9) 1 calc R U P C 2
H9AB_15 H 0.502242 0.524231 0.257973 0.031 Uiso 0.523(9) 1 calc R U P C 2
C10_15 C 0.4321(4) 0.5485(10) 0.2210(2) 0.0357(18) Uani 0.523(9) 1 d D U P C 2
H10A_15 H 0.443748 0.501864 0.201550 0.054 Uiso 0.523(9) 1 calc R U P C 2
H10B_15 H 0.442446 0.621296 0.215746 0.054 Uiso 0.523(9) 1 calc R U P C 2
H10C_15 H 0.391232 0.543739 0.221708 0.054 Uiso 0.523(9) 1 calc R U P C 2
C1_6 C 0.5084(2) 0.5761(5) 0.4408(4) 0.0401(9) Uani 0.587(4) 1 d D U P D 1
C2_6 C 0.45255(19) 0.5444(5) 0.4328(4) 0.0381(8) Uani 0.587(4) 1 d D U P D 1
C3_6 C 0.4106(2) 0.6192(4) 0.4373(2) 0.0435(10) Uani 0.587(4) 1 d D U P D 1
H3_6 H 0.372225 0.599416 0.432909 0.052 Uiso 0.587(4) 1 calc R U P D 1
C4_6 C 0.4241(2) 0.7211(4) 0.44810(17) 0.0498(10) Uani 0.587(4) 1 d D U P D 1
H4_6 H 0.395044 0.770666 0.450939 0.060 Uiso 0.587(4) 1 calc R U P D 1
C5_6 C 0.4797(2) 0.7514(4) 0.45477(16) 0.0525(10) Uani 0.587(4) 1 d D U P D 1
H5_6 H 0.488407 0.821853 0.462136 0.063 Uiso 0.587(4) 1 calc R U P D 1
C6_6 C 0.52353(19) 0.6796(4) 0.45083(17) 0.0507(9) Uani 0.587(4) 1 d D U P D 1
C7_6 C 0.43763(18) 0.4312(3) 0.42319(16) 0.0363(11) Uani 0.587(4) 1 d D U P D 1
H7A_6 H 0.448277 0.386372 0.445192 0.044 Uiso 0.587(4) 1 calc R U P D 1
H7AB_6 H 0.459893 0.407704 0.402954 0.044 Uiso 0.587(4) 1 calc R U P D 1
C8_6 C 0.37575(16) 0.4152(4) 0.41102(15) 0.0428(11) Uani 0.587(4) 1 d D U P D 1
H8A_6 H 0.368981 0.341076 0.404335 0.064 Uiso 0.587(4) 1 calc R U P D 1
H8B_6 H 0.364737 0.459885 0.389397 0.064 Uiso 0.587(4) 1 calc R U P D 1
H8C_6 H 0.353503 0.434255 0.431446 0.064 Uiso 0.587(4) 1 calc R U P D 1
C9_6 C 0.5845(2) 0.7112(5) 0.45759(19) 0.0665(12) Uani 0.587(4) 1 d D U P D 1
H9A_6 H 0.595068 0.714862 0.484750 0.080 Uiso 0.587(4) 1 calc R U P D 1
H9AB_6 H 0.607915 0.656037 0.447321 0.080 Uiso 0.587(4) 1 calc R U P D 1
C10_6 C 0.5971(4) 0.8149(7) 0.4405(3) 0.141(4) Uani 0.587(4) 1 d D U P D 1
H10A_6 H 0.623426 0.854647 0.457790 0.211 Uiso 0.587(4) 1 calc R U P D 1
H10B_6 H 0.562214 0.855185 0.435460 0.211 Uiso 0.587(4) 1 calc R U P D 1
H10C_6 H 0.614041 0.802962 0.417233 0.211 Uiso 0.587(4) 1 calc R U P D 1
C1_16 C 0.5138(3) 0.5620(7) 0.4409(6) 0.0409(12) Uani 0.413(4) 1 d D U P D 2
C2_16 C 0.4555(3) 0.5507(7) 0.4344(6) 0.0388(10) Uani 0.413(4) 1 d D U P D 2
C3_16 C 0.4228(3) 0.6389(6) 0.4413(3) 0.0438(11) Uani 0.413(4) 1 d D U P D 2
H3_16 H 0.383102 0.635505 0.435869 0.053 Uiso 0.413(4) 1 calc R U P D 2
C4_16 C 0.4471(3) 0.7305(5) 0.4557(2) 0.0467(12) Uani 0.413(4) 1 d D U P D 2
H4_16 H 0.424170 0.789803 0.459706 0.056 Uiso 0.413(4) 1 calc R U P D 2
C5_16 C 0.5045(3) 0.7368(5) 0.4642(2) 0.0531(12) Uani 0.413(4) 1 d D U P D 2
H5_16 H 0.520413 0.799530 0.475001 0.064 Uiso 0.413(4) 1 calc R U P D 2
C6_16 C 0.5397(2) 0.6520(5) 0.4572(3) 0.0517(11) Uani 0.413(4) 1 d D U P D 2
C7_16 C 0.4312(3) 0.4531(6) 0.4150(2) 0.0440(14) Uani 0.413(4) 1 d D U P D 2
H7A_16 H 0.417634 0.471898 0.389074 0.053 Uiso 0.413(4) 1 calc R U P D 2
H7AB_16 H 0.461659 0.400554 0.413978 0.053 Uiso 0.413(4) 1 calc R U P D 2
C8_16 C 0.3836(4) 0.4028(8) 0.4330(4) 0.077(2) Uani 0.413(4) 1 d D U P D 2
H8A_16 H 0.366106 0.348239 0.416519 0.116 Uiso 0.413(4) 1 calc R U P D 2
H8B_16 H 0.355613 0.456511 0.437541 0.116 Uiso 0.413(4) 1 calc R U P D 2
H8C_16 H 0.398213 0.370775 0.456706 0.116 Uiso 0.413(4) 1 calc R U P D 2
C9_16 C 0.6027(2) 0.6551(7) 0.4640(3) 0.0627(14) Uani 0.413(4) 1 d D U P D 2
H9A_16 H 0.615812 0.584955 0.473261 0.075 Uiso 0.413(4) 1 calc R U P D 2
H9AB_16 H 0.618124 0.666532 0.439839 0.075 Uiso 0.413(4) 1 calc R U P D 2
C10_16 C 0.6274(3) 0.7359(8) 0.4905(3) 0.073(2) Uani 0.413(4) 1 d D U P D 2
H10A_16 H 0.667434 0.720862 0.496830 0.110 Uiso 0.413(4) 1 calc R U P D 2
H10B_16 H 0.607923 0.734202 0.513214 0.110 Uiso 0.413(4) 1 calc R U P D 2
H10C_16 H 0.623115 0.805795 0.479080 0.110 Uiso 0.413(4) 1 calc R U P D 2
C1_7 C 0.6575(3) 0.3298(13) 0.4010(6) 0.0437(13) Uani 0.445(6) 1 d D U P E 1
C2_7 C 0.6445(4) 0.2410(10) 0.3790(5) 0.0439(12) Uani 0.445(6) 1 d D U P E 1
C3_7 C 0.6885(5) 0.1886(9) 0.3637(4) 0.0483(14) Uani 0.445(6) 1 d D U P E 1
H3_7 H 0.680869 0.126237 0.349544 0.058 Uiso 0.445(6) 1 calc R U P E 1
C4_7 C 0.7428(4) 0.2267(9) 0.3689(4) 0.0520(14) Uani 0.445(6) 1 d D U P E 1
H4_7 H 0.772954 0.187355 0.360543 0.062 Uiso 0.445(6) 1 calc R U P E 1
C5_7 C 0.7528(3) 0.3225(7) 0.3865(2) 0.0527(13) Uani 0.445(6) 1 d D U P E 1
H5_7 H 0.785351 0.362313 0.382604 0.063 Uiso 0.445(6) 1 calc R U P E 1
C6_7 C 0.7136(3) 0.3605(5) 0.41055(19) 0.0502(11) Uani 0.445(6) 1 d D U P E 1
C7_7 C 0.5852(4) 0.1996(8) 0.3713(3) 0.0472(15) Uani 0.445(6) 1 d D U P E 1
H7A_7 H 0.574213 0.201451 0.344195 0.057 Uiso 0.445(6) 1 calc R U P E 1
H7AB_7 H 0.559224 0.246217 0.383488 0.057 Uiso 0.445(6) 1 calc R U P E 1
C8_7 C 0.5792(5) 0.0879(9) 0.3853(3) 0.057(2) Uani 0.445(6) 1 d D U P E 1
H8A_7 H 0.540621 0.063299 0.378612 0.086 Uiso 0.445(6) 1 calc R U P E 1
H8B_7 H 0.587382 0.086506 0.412410 0.086 Uiso 0.445(6) 1 calc R U P E 1
H8C_7 H 0.605565 0.041731 0.373896 0.086 Uiso 0.445(6) 1 calc R U P E 1
C9_7 C 0.7281(3) 0.4523(5) 0.43614(15) 0.0529(13) Uani 0.445(6) 1 d D U P E 1
H9A_7 H 0.765955 0.440437 0.449238 0.063 Uiso 0.445(6) 1 calc R U P E 1
H9AB_7 H 0.700929 0.454652 0.455150 0.063 Uiso 0.445(6) 1 calc R U P E 1
C10_7 C 0.7277(3) 0.5574(6) 0.4167(2) 0.066(2) Uani 0.445(6) 1 d D U P E 1
H10A_7 H 0.738436 0.612912 0.434888 0.100 Uiso 0.445(6) 1 calc R U P E 1
H10B_7 H 0.689941 0.571671 0.404691 0.100 Uiso 0.445(6) 1 calc R U P E 1
H10C_7 H 0.754611 0.556037 0.397813 0.100 Uiso 0.445(6) 1 calc R U P E 1
C1_17 C 0.6559(2) 0.3346(9) 0.3992(5) 0.0424(11) Uani 0.555(6) 1 d D U P E 2
C2_17 C 0.6464(3) 0.2369(7) 0.3818(4) 0.0438(11) Uani 0.555(6) 1 d D U P E 2
C3_17 C 0.6924(4) 0.1852(7) 0.3686(3) 0.0490(13) Uani 0.555(6) 1 d D U P E 2
H3_17 H 0.686454 0.121258 0.355081 0.059 Uiso 0.555(6) 1 calc R U P E 2
C4_17 C 0.7459(3) 0.2257(7) 0.3748(3) 0.0524(13) Uani 0.555(6) 1 d D U P E 2
H4_17 H 0.776424 0.191648 0.364692 0.063 Uiso 0.555(6) 1 calc R U P E 2
C5_17 C 0.7550(2) 0.3157(5) 0.39583(19) 0.0552(12) Uani 0.555(6) 1 d D U P E 2
H5_17 H 0.791995 0.333197 0.406045 0.066 Uiso 0.555(6) 1 calc R U P E 2
C6_17 C 0.7092(2) 0.3824(4) 0.40224(16) 0.0494(11) Uani 0.555(6) 1 d D U P E 2
C7_17 C 0.5894(3) 0.1845(6) 0.3777(3) 0.0476(14) Uani 0.555(6) 1 d D U P E 2
H7A_17 H 0.577454 0.174408 0.350934 0.057 Uiso 0.555(6) 1 calc R U P E 2
H7AB_17 H 0.561739 0.231900 0.387967 0.057 Uiso 0.555(6) 1 calc R U P E 2
C8_17 C 0.5885(4) 0.0789(7) 0.3972(2) 0.0583(19) Uani 0.555(6) 1 d D U P E 2
H8A_17 H 0.550241 0.050073 0.394162 0.087 Uiso 0.555(6) 1 calc R U P E 2
H8B_17 H 0.600369 0.088135 0.423739 0.087 Uiso 0.555(6) 1 calc R U P E 2
H8C_17 H 0.614198 0.030268 0.386299 0.087 Uiso 0.555(6) 1 calc R U P E 2
C9_17 C 0.7191(2) 0.4898(4) 0.41943(14) 0.0558(12) Uani 0.555(6) 1 d D U P E 2
H9A_17 H 0.684025 0.531474 0.415034 0.067 Uiso 0.555(6) 1 calc R U P E 2
H9AB_17 H 0.748436 0.526261 0.406644 0.067 Uiso 0.555(6) 1 calc R U P E 2
C10_17 C 0.7370(3) 0.4882(6) 0.46066(14) 0.0705(17) Uani 0.555(6) 1 d D U P E 2
H10A_17 H 0.744859 0.560352 0.469419 0.106 Uiso 0.555(6) 1 calc R U P E 2
H10B_17 H 0.770959 0.445143 0.465467 0.106 Uiso 0.555(6) 1 calc R U P E 2
H10C_17 H 0.706753 0.458196 0.473869 0.106 Uiso 0.555(6) 1 calc R U P E 2
C1_8 C 0.62661(9) 0.43751(17) 0.30868(6) 0.0239(4) Uani 0.952(16) 1 d D U P F 1
C2_8 C 0.68512(13) 0.4223(4) 0.31330(9) 0.0288(6) Uani 0.952(16) 1 d D U P F 1
H2_8 H 0.707587 0.463257 0.331059 0.035 Uiso 0.952(16) 1 calc R U P F 1
C3_8 C 0.71031(16) 0.3481(3) 0.29216(9) 0.0312(7) Uani 0.952(16) 1 d D U P F 1
H3_8 H 0.749849 0.337495 0.295404 0.037 Uiso 0.952(16) 1 calc R U P F 1
C4_8 C 0.67703(16) 0.2897(3) 0.26627(11) 0.0315(6) Uani 0.952(16) 1 d D U P F 1
H4_8 H 0.692882 0.237618 0.251496 0.038 Uiso 0.952(16) 1 calc R U P F 1
C5_8 C 0.61977(16) 0.3097(2) 0.26265(12) 0.0307(7) Uani 0.952(16) 1 d D U P F 1
H5_8 H 0.596871 0.270399 0.244626 0.037 Uiso 0.952(16) 1 calc R U P F 1
N6_8 N 0.59459(11) 0.3806(2) 0.28283(8) 0.0261(6) Uani 0.952(16) 1 d D U P F 1
C1_18 C 0.62661(9) 0.43751(17) 0.30868(6) 0.0239(4) Uani 0.048(16) 1 d D U P F 2
C2_18 C 0.5918(16) 0.395(7) 0.2788(18) 0.0266(14) Uani 0.048(16) 1 d D U P F 2
H2_18 H 0.553589 0.415949 0.274769 0.032 Uiso 0.048(16) 1 calc R U P F 2
C3_18 C 0.613(2) 0.322(5) 0.2551(15) 0.0290(15) Uani 0.048(16) 1 d D U P F 2
H3_18 H 0.589077 0.290218 0.235689 0.035 Uiso 0.048(16) 1 calc R U P F 2
C4_18 C 0.669(3) 0.296(6) 0.2602(16) 0.0305(15) Uani 0.048(16) 1 d D U P F 2
H4_18 H 0.687049 0.257099 0.242193 0.037 Uiso 0.048(16) 1 calc R U P F 2
C5_18 C 0.6994(18) 0.331(5) 0.2928(16) 0.0301(15) Uani 0.048(16) 1 d D U P F 2
H5_18 H 0.736182 0.303359 0.298816 0.036 Uiso 0.048(16) 1 calc R U P F 2
N6_18 N 0.6796(11) 0.400(5) 0.3163(12) 0.0275(14) Uani 0.048(16) 1 d D U P F 2
C1_9 C 0.57165(19) 0.9683(3) 0.52923(12) 0.0726(10) Uani 1 1 d . . . . .
H1_9 H 0.556533 0.991273 0.505292 0.087 Uiso 1 1 calc R U . . .
C2_9 C 0.54133(19) 0.9033(3) 0.55013(12) 0.0717(10) Uani 1 1 d . . . . .
H2_9 H 0.504546 0.882478 0.540559 0.086 Uiso 1 1 calc R U . . .
C3_9 C 0.56272(18) 0.8672(3) 0.58465(10) 0.0642(9) Uani 1 1 d . . . . .
H3_9 H 0.541131 0.820754 0.598230 0.077 Uiso 1 1 calc R U . . .
C4_9 C 0.61517(18) 0.8985(3) 0.59938(11) 0.0659(10) Uani 1 1 d . . . . .
H4_9 H 0.629962 0.874591 0.623277 0.079 Uiso 1 1 calc R U . . .
C5_9 C 0.64607(18) 0.9648(3) 0.57912(13) 0.0751(11) Uani 1 1 d . . . . .
H5_9 H 0.682296 0.987105 0.589274 0.090 Uiso 1 1 calc R U . . .
C6_9 C 0.62496(18) 0.9997(3) 0.54381(13) 0.0714(11) Uani 1 1 d . . . . .
H6_9 H 0.646891 1.044637 0.529896 0.086 Uiso 1 1 calc R U . . .

loop_
_atom_site_aniso_label
_atom_site_aniso_U_11
_atom_site_aniso_U_22
_atom_site_aniso_U_33
_atom_site_aniso_U_23
_atom_site_aniso_U_13
_atom_site_aniso_U_12
C1_10 0.047(3) 0.069(3) 0.040(4) 0.012(2) -0.004(3) 0.000(3)
C2_10 0.055(3) 0.052(3) 0.038(3) 0.005(2) -0.005(2) -0.008(3)
C3_10 0.057(3) 0.052(3) 0.044(3) -0.004(3) -0.014(2) -0.012(3)
C4_10 0.063(3) 0.072(3) 0.048(4) -0.011(2) -0.008(3) -0.014(3)
C5_10 0.062(3) 0.092(4) 0.042(3) -0.008(3) -0.011(3) -0.014(3)
C6_10 0.056(3) 0.084(4) 0.039(3) 0.005(3) -0.004(2) -0.002(3)
B1_1 0.0194(11) 0.0491(16) 0.0270(12) -0.0051(11) 0.0057(9) -0.0053(11)
B2_1 0.0140(10) 0.0338(13) 0.0268(12) -0.0016(10) 0.0033(9) -0.0029(9)
Ag3_1 0.01565(9) 0.03945(10) 0.02747(9) 0.00462(6) 0.00167(6) -0.00347(6)
Cl4_1 0.0162(2) 0.0421(3) 0.0354(3) 0.0055(2) -0.00172(19) -0.0072(2)
C1_2 0.0152(9) 0.0307(11) 0.0248(10) -0.0068(8) 0.0046(7) -0.0006(8)
N2_2 0.0141(8) 0.0268(9) 0.0350(10) 0.0033(8) 0.0055(7) 0.0015(7)
C3_2 0.0188(10) 0.0308(11) 0.0497(14) 0.0077(10) 0.0060(10) 0.0014(9)
C4_2 0.0189(10) 0.0305(11) 0.0515(15) 0.0074(10) 0.0074(10) 0.0032(9)
N5_2 0.0154(8) 0.0287(9) 0.0343(10) -0.0016(8) 0.0063(7) 0.0011(7)
C1_3 0.0198(11) 0.0656(17) 0.0249(11) -0.0049(11) 0.0025(9) -0.0056(11)
N2_3 0.0326(11) 0.0747(16) 0.0226(10) 0.0009(10) 0.0085(8) 0.0040(11)
C3_3 0.057(2) 0.122(3) 0.0314(15) 0.0174(17) 0.0176(14) 0.027(2)
C4_3 0.0300(13) 0.094(2) 0.0250(12) 0.0140(14) 0.0063(10) 0.0040(14)
N5_3 0.0244(10) 0.0810(17) 0.0221(10) 0.0089(10) 0.0055(8) 0.0046(11)
C1_4 0.0140(18) 0.0270(19) 0.033(3) 0.001(2) 0.0063(19) -0.0002(17)
C2_4 0.0204(17) 0.0323(18) 0.032(3) -0.001(2) 0.0041(19) -0.0029(16)
C3_4 0.0206(18) 0.037(2) 0.032(3) 0.000(3) 0.004(2) -0.0019(17)
C4_4 0.0174(18) 0.0349(19) 0.033(3) 0.002(3) 0.001(2) -0.0013(17)
C5_4 0.017(2) 0.031(2) 0.033(3) 0.002(2) 0.008(2) 0.0015(18)
C6_4 0.0186(19) 0.0268(19) 0.030(3) 0.000(2) 0.0032(18) -0.0017(17)
C7_4 0.028(2) 0.039(3) 0.034(3) -0.008(3) 0.010(2) -0.004(2)
C8_4 0.047(4) 0.064(5) 0.045(5) -0.009(4) 0.004(4) -0.019(3)
C9_4 0.022(3) 0.033(3) 0.032(3) -0.001(2) 0.008(2) -0.004(2)
C10_4 0.035(5) 0.054(5) 0.039(4) -0.006(3) 0.008(4) -0.008(4)
C1_14 0.0148(16) 0.0261(16) 0.032(3) 0.001(2) 0.0023(16) -0.0019(14)
C2_14 0.0215(15) 0.0319(17) 0.032(3) -0.002(2) 0.0063(17) 0.0000(14)
C3_14 0.0209(16) 0.0364(17) 0.030(3) 0.000(2) 0.001(2) -0.0041(14)
C4_14 0.0157(15) 0.0347(16) 0.033(3) 0.001(2) 0.005(2) 0.0007(14)
C5_14 0.0177(17) 0.0302(18) 0.031(3) 0.001(2) 0.0051(19) 0.0001(15)
C6_14 0.0173(17) 0.0264(18) 0.030(2) 0.0018(18) 0.0060(16) 0.0003(15)
C7_14 0.0264(19) 0.041(2) 0.035(3) -0.007(2) 0.0078(19) -0.0056(18)
C8_14 0.073(4) 0.068(4) 0.058(5) -0.025(4) 0.027(4) -0.020(4)
C9_14 0.021(2) 0.033(3) 0.030(2) -0.0022(18) 0.0054(18) -0.006(2)
C10_14 0.034(4) 0.044(4) 0.030(3) -0.011(2) 0.010(3) -0.007(3)
C1_5 0.0139(17) 0.026(2) 0.0359(19) 0.0012(18) 0.0069(17) 0.0058(17)
C2_5 0.0232(16) 0.030(2) 0.0438(17) -0.0047(18) 0.0079(15) 0.0014(17)
C3_5 0.0227(17) 0.031(2) 0.043(2) -0.004(2) 0.0108(17) 0.0035(18)
C4_5 0.0169(16) 0.030(2) 0.041(3) -0.002(2) 0.0065(19) 0.0020(18)
C5_5 0.0170(17) 0.027(2) 0.038(3) 0.0006(19) 0.0022(18) 0.0030(16)
C6_5 0.0148(17) 0.0251(17) 0.037(2) 0.0041(17) 0.0020(16) 0.0021(16)
C7_5 0.038(2) 0.029(3) 0.051(2) -0.007(2) 0.018(2) -0.003(2)
C8_5 0.064(4) 0.045(4) 0.096(5) -0.021(4) 0.022(4) 0.005(3)
C9_5 0.022(3) 0.030(2) 0.038(3) -0.004(2) 0.003(2) 0.002(2)
C10_5 0.032(4) 0.038(3) 0.036(3) 0.009(3) 0.003(3) 0.001(3)
C1_15 0.0138(17) 0.028(2) 0.0363(18) 0.0005(17) 0.0040(16) 0.0006(17)
C2_15 0.0228(16) 0.034(2) 0.0426(16) -0.0051(17) 0.0107(14) 0.0038(16)
C3_15 0.0243(17) 0.037(3) 0.045(2) -0.0057(19) 0.0103(16) 0.0060(18)
C4_15 0.0201(16) 0.034(3) 0.039(2) 0.000(2) 0.0079(17) 0.0041(17)
C5_15 0.0179(17) 0.027(2) 0.039(2) 0.0010(19) 0.0022(18) 0.0003(16)
C6_15 0.0170(17) 0.0245(16) 0.034(2) 0.0025(16) 0.0022(15) 0.0057(15)
C7_15 0.041(2) 0.037(3) 0.050(2) -0.011(2) 0.0103(19) -0.001(2)
C8_15 0.056(3) 0.040(3) 0.066(4) -0.019(3) 0.009(3) 0.012(3)
C9_15 0.017(2) 0.0261(18) 0.034(2) 0.0021(18) 0.0010(18) 0.0005(18)
C10_15 0.034(4) 0.033(3) 0.040(3) 0.002(3) 0.003(3) 0.002(3)
C1_6 0.0465(19) 0.048(2) 0.0286(16) -0.0067(19) 0.0172(18) 0.0052(16)
C2_6 0.0421(16) 0.0473(17) 0.0273(16) 0.0002(15) 0.0159(15) 0.0077(15)
C3_6 0.050(2) 0.051(2) 0.0317(19) 0.0004(18) 0.0173(19) 0.0119(18)
C4_6 0.059(2) 0.053(2) 0.040(2) -0.0051(17) 0.017(2) 0.013(2)
C5_6 0.062(2) 0.0522(19) 0.0448(19) -0.0132(17) 0.012(2) 0.008(2)
C6_6 0.058(2) 0.0527(19) 0.0428(18) -0.0157(16) 0.0124(17) 0.0023(17)
C7_6 0.0321(19) 0.045(2) 0.033(2) 0.0074(17) 0.0115(16) 0.0075(17)
C8_6 0.024(2) 0.064(3) 0.041(3) 0.016(2) 0.0066(19) 0.0020(18)
C9_6 0.070(3) 0.063(2) 0.066(2) -0.022(2) 0.005(2) -0.005(2)
C10_6 0.143(7) 0.136(7) 0.147(7) -0.030(6) 0.033(6) -0.025(6)
C1_16 0.047(2) 0.049(2) 0.030(2) -0.008(2) 0.017(2) 0.000(2)
C2_16 0.0432(19) 0.0471(19) 0.0286(19) -0.0005(18) 0.0154(18) 0.0067(18)
C3_16 0.049(2) 0.050(2) 0.034(2) -0.005(2) 0.016(2) 0.008(2)
C4_16 0.053(3) 0.050(2) 0.039(2) -0.0122(19) 0.015(2) 0.007(2)
C5_16 0.057(3) 0.055(2) 0.049(2) -0.016(2) 0.015(2) 0.002(2)
C6_16 0.056(2) 0.055(2) 0.047(2) -0.0179(19) 0.0162(19) 0.002(2)
C7_16 0.046(2) 0.052(3) 0.036(3) 0.003(2) 0.014(2) 0.002(2)
C8_16 0.069(4) 0.078(5) 0.088(5) -0.009(5) 0.023(4) -0.003(4)
C9_16 0.061(3) 0.065(3) 0.064(3) -0.029(3) 0.013(3) 0.000(3)
C10_16 0.047(4) 0.101(5) 0.071(5) -0.042(4) 0.005(4) 0.004(4)
C1_7 0.0228(19) 0.085(2) 0.023(2) 0.012(2) 0.0023(19) 0.007(2)
C2_7 0.0268(18) 0.080(2) 0.024(2) 0.0129(19) 0.0004(17) 0.0098(18)
C3_7 0.033(2) 0.085(2) 0.027(3) 0.015(2) 0.004(2) 0.015(2)
C4_7 0.031(2) 0.097(2) 0.028(3) 0.015(2) 0.003(2) 0.018(2)
C5_7 0.0254(19) 0.105(2) 0.028(3) 0.011(2) 0.0050(19) 0.006(2)
C6_7 0.0263(17) 0.096(2) 0.028(2) 0.010(2) 0.0014(16) 0.0012(18)
C7_7 0.031(2) 0.080(3) 0.029(3) 0.010(2) -0.004(2) 0.003(2)
C8_7 0.040(4) 0.088(5) 0.042(5) 0.007(4) -0.010(4) -0.004(4)
C9_7 0.031(2) 0.098(3) 0.029(2) 0.012(2) -0.002(2) -0.002(2)
C10_7 0.043(3) 0.107(5) 0.048(3) 0.018(4) -0.005(3) -0.011(4)
C1_17 0.0206(17) 0.083(2) 0.023(2) 0.0113(19) 0.0011(16) 0.0075(17)
C2_17 0.0272(16) 0.080(2) 0.024(2) 0.0135(18) 0.0011(15) 0.0093(16)
C3_17 0.0350(19) 0.084(2) 0.028(3) 0.016(2) 0.0045(19) 0.0169(18)
C4_17 0.0285(18) 0.098(2) 0.031(3) 0.017(2) 0.0054(19) 0.0189(19)
C5_17 0.0263(17) 0.107(2) 0.032(3) 0.010(2) 0.0014(18) 0.0048(18)
C6_17 0.0248(16) 0.094(2) 0.029(2) 0.0119(18) 0.0005(15) 0.0027(17)
C7_17 0.031(2) 0.080(3) 0.030(3) 0.007(2) -0.0075(18) 0.011(2)
C8_17 0.038(3) 0.082(4) 0.051(5) 0.009(3) -0.013(3) 0.002(3)
C9_17 0.032(2) 0.096(3) 0.038(2) 0.014(2) -0.0042(19) -0.004(2)
C10_17 0.055(3) 0.108(4) 0.048(3) 0.005(3) 0.000(3) -0.013(3)
C1_8 0.0179(9) 0.0268(9) 0.0278(9) 0.0056(8) 0.0068(7) -0.0005(7)
C2_8 0.0197(11) 0.0358(14) 0.0311(11) 0.0014(11) 0.0037(9) -0.0012(9)
C3_8 0.0158(11) 0.0394(14) 0.0392(12) 0.0004(11) 0.0070(10) -0.0001(10)
C4_8 0.0239(13) 0.0299(12) 0.0416(14) -0.0022(12) 0.0084(11) 0.0026(9)
C5_8 0.0240(12) 0.0265(12) 0.0413(15) -0.0032(12) 0.0020(11) -0.0015(9)
N6_8 0.0183(9) 0.0241(12) 0.0362(12) 0.0006(10) 0.0042(7) -0.0002(7)
C1_18 0.0179(9) 0.0268(9) 0.0278(9) 0.0056(8) 0.0068(7) -0.0005(7)
C2_18 0.020(2) 0.026(2) 0.034(2) 0.001(2) 0.005(2) 0.000(2)
C3_18 0.021(3) 0.027(3) 0.039(3) -0.001(3) 0.005(3) 0.000(2)
C4_18 0.021(3) 0.031(3) 0.040(3) -0.001(3) 0.005(3) 0.000(2)
C5_18 0.020(3) 0.034(3) 0.037(3) 0.001(2) 0.007(2) 0.000(2)
N6_18 0.019(2) 0.032(2) 0.032(2) 0.003(2) 0.006(2) -0.001(2)
C1_9 0.078(3) 0.071(2) 0.071(2) 0.015(2) 0.018(2) 0.007(2)
C2_9 0.073(3) 0.075(2) 0.068(2) -0.0005(19) 0.014(2) -0.007(2)
C3_9 0.078(3) 0.059(2) 0.059(2) -0.0012(16) 0.0269(19) 0.0065(18)
C4_9 0.076(3) 0.060(2) 0.063(2) -0.0019(17) 0.0152(19) 0.0168(19)
C5_9 0.063(2) 0.067(2) 0.095(3) -0.002(2) 0.006(2) 0.0094(19)
C6_9 0.069(2) 0.056(2) 0.093(3) 0.015(2) 0.026(2) 0.0081(18)

loop_
_atom_type_symbol
_atom_type_description
_atom_type_scat_dispersion_real
_atom_type_scat_dispersion_imag
_atom_type_scat_source
C C 0.0181 0.0091 'International Tables Vol C Tables 4.2.6.8 and 6.1.1.4'
H H 0.0000 0.0000 'International Tables Vol C Tables 4.2.6.8 and 6.1.1.4'
B B 0.0090 0.0039 'International Tables Vol C Tables 4.2.6.8 and 6.1.1.4'
N N 0.0311 0.0180 'International Tables Vol C Tables 4.2.6.8 and 6.1.1.4'
Cl Cl 0.3639 0.7018 'International Tables Vol C Tables 4.2.6.8 and 6.1.1.4'
Ag Ag 0.1306 4.2820 'International Tables Vol C Tables 4.2.6.8 and 6.1.1.4'

loop_
_exptl_crystal_face_index_h
_exptl_crystal_face_index_k
_exptl_crystal_face_index_l
_exptl_crystal_face_perp_dist
1 -1 1 0.0487
0 1 -2 0.0303
2 -1 0 0.0338
-2 1 0 0.0458
0 -1 2 0.0599
-1 0 1 0.0356
1 0 -1 0.0314
0 0 2 0.0567
0 0 -2 0.0458
1 0 1 0.0265
1 0 1 0.0229
-1 0 -1 0.0417
-2 0 -1 0.0284
-1 0 0 0.0463
2 0 0 0.0202
-2 0 0 0.0404

loop_
_geom_angle_atom_site_label_1
_geom_angle_atom_site_label_2
_geom_angle_atom_site_label_3
_geom_angle
_geom_angle_site_symmetry_1
_geom_angle_site_symmetry_3
_geom_angle_publ_flag
C2_10 C1_10 C6_10 120.0 . . ?
C2_10 C1_10 H1_10 120.0 . . ?
C6_10 C1_10 H1_10 120.0 . . ?
C1_10 C2_10 C3_10 120.0 . . ?
C1_10 C2_10 H2_10 120.0 . . ?
C3_10 C2_10 H2_10 120.0 . . ?
C2_10 C3_10 C4_10 120.0 . . ?
C2_10 C3_10 H3_10 120.0 . . ?
C4_10 C3_10 H3_10 120.0 . . ?
C5_10 C4_10 C3_10 120.0 . . ?
C5_10 C4_10 H4_10 120.0 . . ?
C3_10 C4_10 H4_10 120.0 . . ?
C6_10 C5_10 C4_10 120.0 . . ?
C6_10 C5_10 H5_10 120.0 . . ?
C4_10 C5_10 H5_10 120.0 . . ?
C5_10 C6_10 C1_10 120.0 . . ?
C5_10 C6_10 H6_10 120.0 . . ?
C1_10 C6_10 H6_10 120.0 . . ?
C1_3 B1_1 B2_1 135.6(2) . . ?
C1_3 B1_1 Ag3_1 97.46(17) . . ?
B2_1 B1_1 Ag3_1 71.32(13) . . ?
C1_3 B1_1 H1_1 107.4(14) . . ?
B2_1 B1_1 H1_1 117.0(14) . . ?
Ag3_1 B1_1 H1_1 107.4(14) . . ?
C1_18 B2_1 C1_2 110.85(18) . . ?
C1_8 B2_1 C1_2 110.85(18) . . ?
C1_18 B2_1 B1_1 136.0(2) . . ?
C1_8 B2_1 B1_1 136.0(2) . . ?
C1_2 B2_1 B1_1 113.1(2) . . ?
C1_18 B2_1 Ag3_1 97.41(14) . . ?
C1_8 B2_1 Ag3_1 97.41(14) . . ?
C1_2 B2_1 Ag3_1 112.94(14) . . ?
B1_1 B2_1 Ag3_1 67.98(12) . . ?
B1_1 Ag3_1 B2_1 40.70(9) . . ?
B1_1 Ag3_1 Cl4_1 155.70(7) . . ?
B2_1 Ag3_1 Cl4_1 158.81(6) . . ?
N5_2 C1_2 N2_2 107.49(19) . . ?
N5_2 C1_2 B2_1 129.33(19) . . ?
N2_2 C1_2 B2_1 123.18(18) . . ?
C1_2 N2_2 C1_14 128.4(8) . . ?
C1_2 N2_2 C1_4 123.8(9) . . ?
C1_2 N2_2 C3_2 113.08(17) . . ?
C1_14 N2_2 C3_2 116.3(8) . . ?
C1_4 N2_2 C3_2 118.5(10) . . ?
N2_2 C3_2 C4_2 101.93(18) . . ?
N2_2 C3_2 H3A_2 111.4 . . ?
C4_2 C3_2 H3A_2 111.4 . . ?
N2_2 C3_2 H3AB_2 111.4 . . ?
C4_2 C3_2 H3AB_2 111.4 . . ?
H3A_2 C3_2 H3AB_2 109.2 . . ?
N5_2 C4_2 C3_2 102.58(18) . . ?
N5_2 C4_2 H4A_2 111.3 . . ?
C3_2 C4_2 H4A_2 111.3 . . ?
N5_2 C4_2 H4AB_2 111.3 . . ?
C3_2 C4_2 H4AB_2 111.3 . . ?
H4A_2 C4_2 H4AB_2 109.2 . . ?
C1_2 N5_2 C1_5 126.8(7) . . ?
C1_2 N5_2 C1_15 131.8(7) . . ?
C1_2 N5_2 C4_2 113.04(18) . . ?
C1_5 N5_2 C4_2 118.5(7) . . ?
C1_15 N5_2 C4_2 114.6(7) . . ?
N5_3 C1_3 N2_3 106.8(2) . . ?
N5_3 C1_3 B1_1 132.4(2) . . ?
N2_3 C1_3 B1_1 120.8(2) . . ?
C1_16 N2_3 C1_3 128.8(10) . . ?
C1_16 N2_3 C3_3 117.9(10) . . ?
C1_3 N2_3 C3_3 113.2(2) . . ?
C1_3 N2_3 C1_6 127.7(6) . . ?
C3_3 N2_3 C1_6 119.0(6) . . ?
N2_3 C3_3 C4_3 102.7(2) . . ?
N2_3 C3_3 H3A_3 111.2 . . ?
C4_3 C3_3 H3A_3 111.2 . . ?
N2_3 C3_3 H3AB_3 111.2 . . ?
C4_3 C3_3 H3AB_3 111.2 . . ?
H3A_3 C3_3 H3AB_3 109.1 . . ?
N5_3 C4_3 C3_3 102.0(3) . . ?
N5_3 C4_3 H4A_3 111.4 . . ?
C3_3 C4_3 H4A_3 111.4 . . ?
N5_3 C4_3 H4AB_3 111.4 . . ?
C3_3 C4_3 H4AB_3 111.4 . . ?
H4A_3 C4_3 H4AB_3 109.2 . . ?
C1_3 N5_3 C1_17 127.9(8) . . ?
C1_3 N5_3 C1_7 131.5(11) . . ?
C1_3 N5_3 C4_3 112.5(2) . . ?
C1_17 N5_3 C4_3 119.6(8) . . ?
C1_7 N5_3 C4_3 115.9(11) . . ?
C2_4 C1_4 C6_4 123.3(4) . . ?
C2_4 C1_4 N2_2 120.7(5) . . ?
C6_4 C1_4 N2_2 115.8(5) . . ?
C1_4 C2_4 C3_4 117.3(4) . . ?
C1_4 C2_4 C7_4 121.9(4) . . ?
C3_4 C2_4 C7_4 120.8(4) . . ?
C4_4 C3_4 C2_4 120.9(4) . . ?
C4_4 C3_4 H3_4 119.5 . . ?
C2_4 C3_4 H3_4 119.5 . . ?
C3_4 C4_4 C5_4 120.7(4) . . ?
C3_4 C4_4 H4_4 119.6 . . ?
C5_4 C4_4 H4_4 119.6 . . ?
C4_4 C5_4 C6_4 121.2(4) . . ?
C4_4 C5_4 H5_4 119.4 . . ?
C6_4 C5_4 H5_4 119.4 . . ?
C1_4 C6_4 C5_4 116.5(4) . . ?
C1_4 C6_4 C9_4 120.6(4) . . ?
C5_4 C6_4 C9_4 122.8(4) . . ?
C8_4 C7_4 C2_4 114.3(5) . . ?
C8_4 C7_4 H7A_4 108.7 . . ?
C2_4 C7_4 H7A_4 108.7 . . ?
C8_4 C7_4 H7AB_4 108.7 . . ?
C2_4 C7_4 H7AB_4 108.7 . . ?
H7A_4 C7_4 H7AB_4 107.6 . . ?
C7_4 C8_4 H8A_4 109.5 . . ?
C7_4 C8_4 H8B_4 109.5 . . ?
H8A_4 C8_4 H8B_4 109.5 . . ?
C7_4 C8_4 H8C_4 109.5 . . ?
H8A_4 C8_4 H8C_4 109.5 . . ?
H8B_4 C8_4 H8C_4 109.5 . . ?
C6_4 C9_4 C10_4 115.8(5) . . ?
C6_4 C9_4 H9A_4 108.3 . . ?
C10_4 C9_4 H9A_4 108.3 . . ?
C6_4 C9_4 H9AB_4 108.3 . . ?
C10_4 C9_4 H9AB_4 108.3 . . ?
H9A_4 C9_4 H9AB_4 107.4 . . ?
C9_4 C10_4 H10A_4 109.5 . . ?
C9_4 C10_4 H10B_4 109.5 . . ?
H10A_4 C10_4 H10B_4 109.5 . . ?
C9_4 C10_4 H10C_4 109.5 . . ?
H10A_4 C10_4 H10C_4 109.5 . . ?
H10B_4 C10_4 H10C_4 109.5 . . ?
C2_14 C1_14 C6_14 123.9(3) . . ?
C2_14 C1_14 N2_2 116.8(4) . . ?
C6_14 C1_14 N2_2 119.0(4) . . ?
C1_14 C2_14 C3_14 116.8(3) . . ?
C1_14 C2_14 C7_14 120.8(3) . . ?
C3_14 C2_14 C7_14 122.4(3) . . ?
C4_14 C3_14 C2_14 120.7(3) . . ?
C4_14 C3_14 H3_14 119.6 . . ?
C2_14 C3_14 H3_14 119.6 . . ?
C5_14 C4_14 C3_14 121.1(3) . . ?
C5_14 C4_14 H4_14 119.4 . . ?
C3_14 C4_14 H4_14 119.4 . . ?
C4_14 C5_14 C6_14 120.9(3) . . ?
C4_14 C5_14 H5_14 119.5 . . ?
C6_14 C5_14 H5_14 119.5 . . ?
C1_14 C6_14 C5_14 116.4(3) . . ?
C1_14 C6_14 C9_14 121.0(3) . . ?
C5_14 C6_14 C9_14 122.5(3) . . ?
C8_14 C7_14 C2_14 117.1(4) . . ?
C8_14 C7_14 H7A_14 108.0 . . ?
C2_14 C7_14 H7A_14 108.0 . . ?
C8_14 C7_14 H7AB_14 108.0 . . ?
C2_14 C7_14 H7AB_14 108.0 . . ?
H7A_14 C7_14 H7AB_14 107.3 . . ?
C7_14 C8_14 H8A_14 109.5 . . ?
C7_14 C8_14 H8B_14 109.5 . . ?
H8A_14 C8_14 H8B_14 109.5 . . ?
C7_14 C8_14 H8C_14 109.5 . . ?
H8A_14 C8_14 H8C_14 109.5 . . ?
H8B_14 C8_14 H8C_14 109.5 . . ?
C6_14 C9_14 C10_14 115.8(4) . . ?
C6_14 C9_14 H9A_14 108.3 . . ?
C10_14 C9_14 H9A_14 108.3 . . ?
C6_14 C9_14 H9AB_14 108.3 . . ?
C10_14 C9_14 H9AB_14 108.3 . . ?
H9A_14 C9_14 H9AB_14 107.4 . . ?
C9_14 C10_14 H10A_14 109.5 . . ?
C9_14 C10_14 H10B_14 109.5 . . ?
H10A_14 C10_14 H10B_14 109.5 . . ?
C9_14 C10_14 H10C_14 109.5 . . ?
H10A_14 C10_14 H10C_14 109.5 . . ?
H10B_14 C10_14 H10C_14 109.5 . . ?
C6_5 C1_5 C2_5 122.2(4) . . ?
C6_5 C1_5 N5_2 117.5(5) . . ?
C2_5 C1_5 N5_2 119.4(4) . . ?
C3_5 C2_5 C1_5 117.5(3) . . ?
C3_5 C2_5 C7_5 120.6(4) . . ?
C1_5 C2_5 C7_5 121.8(4) . . ?
C4_5 C3_5 C2_5 121.2(4) . . ?
C4_5 C3_5 H3_5 119.4 . . ?
C2_5 C3_5 H3_5 119.4 . . ?
C5_5 C4_5 C3_5 120.3(4) . . ?
C5_5 C4_5 H4_5 119.9 . . ?
C3_5 C4_5 H4_5 119.9 . . ?
C4_5 C5_5 C6_5 121.2(4) . . ?
C4_5 C5_5 H5_5 119.4 . . ?
C6_5 C5_5 H5_5 119.4 . . ?
C1_5 C6_5 C5_5 117.3(4) . . ?
C1_5 C6_5 C9_5 123.0(4) . . ?
C5_5 C6_5 C9_5 119.7(4) . . ?
C8_5 C7_5 C2_5 113.4(4) . . ?
C8_5 C7_5 H7A_5 108.9 . . ?
C2_5 C7_5 H7A_5 108.9 . . ?
C8_5 C7_5 H7AB_5 108.9 . . ?
C2_5 C7_5 H7AB_5 108.9 . . ?
H7A_5 C7_5 H7AB_5 107.7 . . ?
C7_5 C8_5 H8A_5 109.5 . . ?
C7_5 C8_5 H8B_5 109.5 . . ?
H8A_5 C8_5 H8B_5 109.5 . . ?
C7_5 C8_5 H8C_5 109.5 . . ?
H8A_5 C8_5 H8C_5 109.5 . . ?
H8B_5 C8_5 H8C_5 109.5 . . ?
C6_5 C9_5 C10_5 113.3(4) . . ?
C6_5 C9_5 H9A_5 108.9 . . ?
C10_5 C9_5 H9A_5 108.9 . . ?
C6_5 C9_5 H9AB_5 108.9 . . ?
C10_5 C9_5 H9AB_5 108.9 . . ?
H9A_5 C9_5 H9AB_5 107.7 . . ?
C9_5 C10_5 H10A_5 109.5 . . ?
C9_5 C10_5 H10B_5 109.5 . . ?
H10A_5 C10_5 H10B_5 109.5 . . ?
C9_5 C10_5 H10C_5 109.5 . . ?
H10A_5 C10_5 H10C_5 109.5 . . ?
H10B_5 C10_5 H10C_5 109.5 . . ?
C2_15 C1_15 C6_15 122.0(3) . . ?
C2_15 C1_15 N5_2 117.8(4) . . ?
C6_15 C1_15 N5_2 120.1(4) . . ?
C1_15 C2_15 C3_15 118.0(3) . . ?
C1_15 C2_15 C7_15 123.4(4) . . ?
C3_15 C2_15 C7_15 118.1(4) . . ?
C4_15 C3_15 C2_15 120.8(4) . . ?
C4_15 C3_15 H3_15 119.6 . . ?
C2_15 C3_15 H3_15 119.6 . . ?
C5_15 C4_15 C3_15 120.5(4) . . ?
C5_15 C4_15 H4_15 119.8 . . ?
C3_15 C4_15 H4_15 119.8 . . ?
C4_15 C5_15 C6_15 121.2(4) . . ?
C4_15 C5_15 H5_15 119.4 . . ?
C6_15 C5_15 H5_15 119.4 . . ?
C1_15 C6_15 C5_15 117.3(3) . . ?
C1_15 C6_15 C9_15 122.9(4) . . ?
C5_15 C6_15 C9_15 119.7(4) . . ?
C2_15 C7_15 C8_15 112.3(4) . . ?
C2_15 C7_15 H7A_15 109.2 . . ?
C8_15 C7_15 H7A_15 109.2 . . ?
C2_15 C7_15 H7AB_15 109.2 . . ?
C8_15 C7_15 H7AB_15 109.2 . . ?
H7A_15 C7_15 H7AB_15 107.9 . . ?
C7_15 C8_15 H8A_15 109.5 . . ?
C7_15 C8_15 H8B_15 109.5 . . ?
H8A_15 C8_15 H8B_15 109.5 . . ?
C7_15 C8_15 H8C_15 109.5 . . ?
H8A_15 C8_15 H8C_15 109.5 . . ?
H8B_15 C8_15 H8C_15 109.5 . . ?
C6_15 C9_15 C10_15 113.0(4) . . ?
C6_15 C9_15 H9A_15 109.0 . . ?
C10_15 C9_15 H9A_15 109.0 . . ?
C6_15 C9_15 H9AB_15 109.0 . . ?
C10_15 C9_15 H9AB_15 109.0 . . ?
H9A_15 C9_15 H9AB_15 107.8 . . ?
C9_15 C10_15 H10A_15 109.5 . . ?
C9_15 C10_15 H10B_15 109.5 . . ?
H10A_15 C10_15 H10B_15 109.5 . . ?
C9_15 C10_15 H10C_15 109.5 . . ?
H10A_15 C10_15 H10C_15 109.5 . . ?
H10B_15 C10_15 H10C_15 109.5 . . ?
C2_6 C1_6 C6_6 122.7(3) . . ?
C2_6 C1_6 N2_3 113.7(3) . . ?
C6_6 C1_6 N2_3 123.6(3) . . ?
C1_6 C2_6 C3_6 117.4(3) . . ?
C1_6 C2_6 C7_6 121.3(3) . . ?
C3_6 C2_6 C7_6 121.0(3) . . ?
C4_6 C3_6 C2_6 121.2(4) . . ?
C4_6 C3_6 H3_6 119.4 . . ?
C2_6 C3_6 H3_6 119.4 . . ?
C3_6 C4_6 C5_6 120.3(4) . . ?
C3_6 C4_6 H4_6 119.8 . . ?
C5_6 C4_6 H4_6 119.8 . . ?
C4_6 C5_6 C6_6 121.0(4) . . ?
C4_6 C5_6 H5_6 119.5 . . ?
C6_6 C5_6 H5_6 119.5 . . ?
C1_6 C6_6 C5_6 117.2(3) . . ?
C1_6 C6_6 C9_6 120.9(4) . . ?
C5_6 C6_6 C9_6 121.9(4) . . ?
C2_6 C7_6 C8_6 113.3(4) . . ?
C2_6 C7_6 H7A_6 108.9 . . ?
C8_6 C7_6 H7A_6 108.9 . . ?
C2_6 C7_6 H7AB_6 108.9 . . ?
C8_6 C7_6 H7AB_6 108.9 . . ?
H7A_6 C7_6 H7AB_6 107.7 . . ?
C7_6 C8_6 H8A_6 109.5 . . ?
C7_6 C8_6 H8B_6 109.5 . . ?
H8A_6 C8_6 H8B_6 109.5 . . ?
C7_6 C8_6 H8C_6 109.5 . . ?
H8A_6 C8_6 H8C_6 109.5 . . ?
H8B_6 C8_6 H8C_6 109.5 . . ?
C10_6 C9_6 C6_6 113.4(5) . . ?
C10_6 C9_6 H9A_6 108.9 . . ?
C6_6 C9_6 H9A_6 108.9 . . ?
C10_6 C9_6 H9AB_6 108.9 . . ?
C6_6 C9_6 H9AB_6 108.9 . . ?
H9A_6 C9_6 H9AB_6 107.7 . . ?
C9_6 C10_6 H10A_6 109.5 . . ?
C9_6 C10_6 H10B_6 109.5 . . ?
H10A_6 C10_6 H10B_6 109.5 . . ?
C9_6 C10_6 H10C_6 109.5 . . ?
H10A_6 C10_6 H10C_6 109.5 . . ?
H10B_6 C10_6 H10C_6 109.5 . . ?
N2_3 C1_16 C2_16 125.7(5) . . ?
N2_3 C1_16 C6_16 110.5(5) . . ?
C2_16 C1_16 C6_16 123.1(4) . . ?
C1_16 C2_16 C3_16 117.0(4) . . ?
C1_16 C2_16 C7_16 119.5(4) . . ?
C3_16 C2_16 C7_16 122.7(5) . . ?
C4_16 C3_16 C2_16 121.2(4) . . ?
C4_16 C3_16 H3_16 119.4 . . ?
C2_16 C3_16 H3_16 119.4 . . ?
C5_16 C4_16 C3_16 120.5(4) . . ?
C5_16 C4_16 H4_16 119.8 . . ?
C3_16 C4_16 H4_16 119.8 . . ?
C4_16 C5_16 C6_16 121.1(4) . . ?
C4_16 C5_16 H5_16 119.4 . . ?
C6_16 C5_16 H5_16 119.4 . . ?
C1_16 C6_16 C5_16 116.8(4) . . ?
C1_16 C6_16 C9_16 119.0(4) . . ?
C5_16 C6_16 C9_16 124.0(4) . . ?
C8_16 C7_16 C2_16 114.8(6) . . ?
C8_16 C7_16 H7A_16 108.6 . . ?
C2_16 C7_16 H7A_16 108.6 . . ?
C8_16 C7_16 H7AB_16 108.6 . . ?
C2_16 C7_16 H7AB_16 108.6 . . ?
H7A_16 C7_16 H7AB_16 107.5 . . ?
C7_16 C8_16 H8A_16 109.5 . . ?
C7_16 C8_16 H8B_16 109.5 . . ?
H8A_16 C8_16 H8B_16 109.5 . . ?
C7_16 C8_16 H8C_16 109.5 . . ?
H8A_16 C8_16 H8C_16 109.5 . . ?
H8B_16 C8_16 H8C_16 109.5 . . ?
C10_16 C9_16 C6_16 116.9(5) . . ?
C10_16 C9_16 H9A_16 108.1 . . ?
C6_16 C9_16 H9A_16 108.1 . . ?
C10_16 C9_16 H9AB_16 108.1 . . ?
C6_16 C9_16 H9AB_16 108.1 . . ?
H9A_16 C9_16 H9AB_16 107.3 . . ?
C9_16 C10_16 H10A_16 109.5 . . ?
C9_16 C10_16 H10B_16 109.5 . . ?
H10A_16 C10_16 H10B_16 109.5 . . ?
C9_16 C10_16 H10C_16 109.5 . . ?
H10A_16 C10_16 H10C_16 109.5 . . ?
H10B_16 C10_16 H10C_16 109.5 . . ?
C2_7 C1_7 C6_7 121.1(4) . . ?
C2_7 C1_7 N5_3 118.6(5) . . ?
C6_7 C1_7 N5_3 119.6(5) . . ?
C1_7 C2_7 C3_7 118.2(4) . . ?
C1_7 C2_7 C7_7 122.5(4) . . ?
C3_7 C2_7 C7_7 119.2(4) . . ?
C4_7 C3_7 C2_7 120.7(4) . . ?
C4_7 C3_7 H3_7 119.6 . . ?
C2_7 C3_7 H3_7 119.6 . . ?
C3_7 C4_7 C5_7 119.3(4) . . ?
C3_7 C4_7 H4_7 120.3 . . ?
C5_7 C4_7 H4_7 120.3 . . ?
C4_7 C5_7 C6_7 119.0(5) . . ?
C4_7 C5_7 H5_7 120.5 . . ?
C6_7 C5_7 H5_7 120.5 . . ?
C1_7 C6_7 C5_7 115.2(5) . . ?
C1_7 C6_7 C9_7 121.4(4) . . ?
C5_7 C6_7 C9_7 120.8(4) . . ?
C2_7 C7_7 C8_7 112.4(5) . . ?
C2_7 C7_7 H7A_7 109.1 . . ?
C8_7 C7_7 H7A_7 109.1 . . ?
C2_7 C7_7 H7AB_7 109.1 . . ?
C8_7 C7_7 H7AB_7 109.1 . . ?
H7A_7 C7_7 H7AB_7 107.8 . . ?
C7_7 C8_7 H8A_7 109.5 . . ?
C7_7 C8_7 H8B_7 109.5 . . ?
H8A_7 C8_7 H8B_7 109.5 . . ?
C7_7 C8_7 H8C_7 109.5 . . ?
H8A_7 C8_7 H8C_7 109.5 . . ?
H8B_7 C8_7 H8C_7 109.5 . . ?
C6_7 C9_7 C10_7 114.0(5) . . ?
C6_7 C9_7 H9A_7 108.7 . . ?
C10_7 C9_7 H9A_7 108.7 . . ?
C6_7 C9_7 H9AB_7 108.7 . . ?
C10_7 C9_7 H9AB_7 108.7 . . ?
H9A_7 C9_7 H9AB_7 107.6 . . ?
C9_7 C10_7 H10A_7 109.5 . . ?
C9_7 C10_7 H10B_7 109.5 . . ?
H10A_7 C10_7 H10B_7 109.5 . . ?
C9_7 C10_7 H10C_7 109.5 . . ?
H10A_7 C10_7 H10C_7 109.5 . . ?
H10B_7 C10_7 H10C_7 109.5 . . ?
C2_17 C1_17 C6_17 121.6(4) . . ?
C2_17 C1_17 N5_3 119.5(5) . . ?
C6_17 C1_17 N5_3 118.3(4) . . ?
C1_17 C2_17 C3_17 118.0(3) . . ?
C1_17 C2_17 C7_17 122.7(4) . . ?
C3_17 C2_17 C7_17 119.3(4) . . ?
C4_17 C3_17 C2_17 121.1(4) . . ?
C4_17 C3_17 H3_17 119.5 . . ?
C2_17 C3_17 H3_17 119.5 . . ?
C5_17 C4_17 C3_17 119.6(4) . . ?
C5_17 C4_17 H4_17 120.2 . . ?
C3_17 C4_17 H4_17 120.2 . . ?
C4_17 C5_17 C6_17 120.0(4) . . ?
C4_17 C5_17 H5_17 120.0 . . ?
C6_17 C5_17 H5_17 120.0 . . ?
C1_17 C6_17 C5_17 115.9(4) . . ?
C1_17 C6_17 C9_17 121.8(4) . . ?
C5_17 C6_17 C9_17 120.9(4) . . ?
C2_17 C7_17 C8_17 113.4(4) . . ?
C2_17 C7_17 H7A_17 108.9 . . ?
C8_17 C7_17 H7A_17 108.9 . . ?
C2_17 C7_17 H7AB_17 108.9 . . ?
C8_17 C7_17 H7AB_17 108.9 . . ?
H7A_17 C7_17 H7AB_17 107.7 . . ?
C7_17 C8_17 H8A_17 109.5 . . ?
C7_17 C8_17 H8B_17 109.5 . . ?
H8A_17 C8_17 H8B_17 109.5 . . ?
C7_17 C8_17 H8C_17 109.5 . . ?
H8A_17 C8_17 H8C_17 109.5 . . ?
H8B_17 C8_17 H8C_17 109.5 . . ?
C6_17 C9_17 C10_17 114.4(4) . . ?
C6_17 C9_17 H9A_17 108.7 . . ?
C10_17 C9_17 H9A_17 108.7 . . ?
C6_17 C9_17 H9AB_17 108.7 . . ?
C10_17 C9_17 H9AB_17 108.7 . . ?
H9A_17 C9_17 H9AB_17 107.6 . . ?
C9_17 C10_17 H10A_17 109.5 . . ?
C9_17 C10_17 H10B_17 109.5 . . ?
H10A_17 C10_17 H10B_17 109.5 . . ?
C9_17 C10_17 H10C_17 109.5 . . ?
H10A_17 C10_17 H10C_17 109.5 . . ?
H10B_17 C10_17 H10C_17 109.5 . . ?
N6_8 C1_8 C2_8 119.8(2) . . ?
N6_8 C1_8 B2_1 115.16(19) . . ?
C2_8 C1_8 B2_1 125.0(2) . . ?
C3_8 C2_8 C1_8 120.5(2) . . ?
C3_8 C2_8 H2_8 119.7 . . ?
C1_8 C2_8 H2_8 119.7 . . ?
C4_8 C3_8 C2_8 119.0(2) . . ?
C4_8 C3_8 H3_8 120.5 . . ?
C2_8 C3_8 H3_8 120.5 . . ?
C3_8 C4_8 C5_8 117.6(2) . . ?
C3_8 C4_8 H4_8 121.2 . . ?
C5_8 C4_8 H4_8 121.2 . . ?
N6_8 C5_8 C4_8 124.3(3) . . ?
N6_8 C5_8 H5_8 117.8 . . ?
C4_8 C5_8 H5_8 117.8 . . ?
C5_8 N6_8 C1_8 118.7(2) . . ?
N6_18 C1_18 C2_18 119.4(7) . . ?
N6_18 C1_18 B2_1 129.7(14) . . ?
C2_18 C1_18 B2_1 110.8(14) . . ?
C3_18 C2_18 C1_18 120.5(7) . . ?
C3_18 C2_18 H2_18 119.8 . . ?
C1_18 C2_18 H2_18 119.8 . . ?
C4_18 C3_18 C2_18 118.8(8) . . ?
C4_18 C3_18 H3_18 120.6 . . ?
C2_18 C3_18 H3_18 120.6 . . ?
C3_18 C4_18 C5_18 117.2(9) . . ?
C3_18 C4_18 H4_18 121.4 . . ?
C5_18 C4_18 H4_18 121.4 . . ?
N6_18 C5_18 C4_18 124.0(9) . . ?
N6_18 C5_18 H5_18 118.0 . . ?
C4_18 C5_18 H5_18 118.0 . . ?
C5_18 N6_18 C1_18 118.8(7) . . ?
C2_9 C1_9 C6_9 118.5(4) . . ?
C2_9 C1_9 H1_9 120.7 . . ?
C6_9 C1_9 H1_9 120.7 . . ?
C1_9 C2_9 C3_9 121.8(4) . . ?
C1_9 C2_9 H2_9 119.1 . . ?
C3_9 C2_9 H2_9 119.1 . . ?
C4_9 C3_9 C2_9 120.0(4) . . ?
C4_9 C3_9 H3_9 120.0 . . ?
C2_9 C3_9 H3_9 120.0 . . ?
C3_9 C4_9 C5_9 119.2(4) . . ?
C3_9 C4_9 H4_9 120.4 . . ?
C5_9 C4_9 H4_9 120.4 . . ?
C4_9 C5_9 C6_9 120.9(4) . . ?
C4_9 C5_9 H5_9 119.5 . . ?
C6_9 C5_9 H5_9 119.5 . . ?
C1_9 C6_9 C5_9 119.5(4) . . ?
C1_9 C6_9 H6_9 120.3 . . ?
C5_9 C6_9 H6_9 120.3 . . ?

loop_
_geom_bond_atom_site_label_1
_geom_bond_atom_site_label_2
_geom_bond_distance
_geom_bond_site_symmetry_2
_geom_bond_publ_flag
C1_10 C2_10 1.3900 . ?
C1_10 C6_10 1.3900 . ?
C1_10 H1_10 0.9500 . ?
C2_10 C3_10 1.3900 . ?
C2_10 H2_10 0.9500 . ?
C3_10 C4_10 1.3900 . ?
C3_10 H3_10 0.9500 . ?
C4_10 C5_10 1.3900 . ?
C4_10 H4_10 0.9500 . ?
C5_10 C6_10 1.3900 . ?
C5_10 H5_10 0.9500 . ?
C6_10 H6_10 0.9500 . ?
B1_1 C1_3 1.566(4) . ?
B1_1 B2_1 1.622(3) . ?
B1_1 Ag3_1 2.305(3) . ?
B1_1 H1_1 1.16(3) . ?
B2_1 C1_18 1.603(3) . ?
B2_1 C1_8 1.603(3) . ?
B2_1 C1_2 1.605(3) . ?
B2_1 Ag3_1 2.356(2) . ?
Ag3_1 Cl4_1 2.4216(5) . ?
C1_2 N5_2 1.341(3) . ?
C1_2 N2_2 1.351(3) . ?
N2_2 C1_14 1.428(8) . ?
N2_2 C1_4 1.466(11) . ?
N2_2 C3_2 1.471(3) . ?
C3_2 C4_2 1.523(3) . ?
C3_2 H3A_2 0.9900 . ?
C3_2 H3AB_2 0.9900 . ?
C4_2 N5_2 1.467(3) . ?
C4_2 H4A_2 0.9900 . ?
C4_2 H4AB_2 0.9900 . ?
N5_2 C1_5 1.427(7) . ?
N5_2 C1_15 1.444(6) . ?
C1_3 N5_3 1.353(4) . ?
C1_3 N2_3 1.357(3) . ?
N2_3 C1_16 1.297(7) . ?
N2_3 C3_3 1.452(4) . ?
N2_3 C1_6 1.516(5) . ?
C3_3 C4_3 1.514(5) . ?
C3_3 H3A_3 0.9900 . ?
C3_3 H3AB_3 0.9900 . ?
C4_3 N5_3 1.473(3) . ?
C4_3 H4A_3 0.9900 . ?
C4_3 H4AB_3 0.9900 . ?
N5_3 C1_17 1.428(8) . ?
N5_3 C1_7 1.448(9) . ?
C1_4 C2_4 1.396(4) . ?
C1_4 C6_4 1.403(4) . ?
C2_4 C3_4 1.400(4) . ?
C2_4 C7_4 1.512(4) . ?
C3_4 C4_4 1.375(4) . ?
C3_4 H3_4 0.9500 . ?
C4_4 C5_4 1.377(4) . ?
C4_4 H4_4 0.9500 . ?
C5_4 C6_4 1.406(4) . ?
C5_4 H5_4 0.9500 . ?
C6_4 C9_4 1.503(4) . ?
C7_4 C8_4 1.505(4) . ?
C7_4 H7A_4 0.9900 . ?
C7_4 H7AB_4 0.9900 . ?
C8_4 H8A_4 0.9800 . ?
C8_4 H8B_4 0.9800 . ?
C8_4 H8C_4 0.9800 . ?
C9_4 C10_4 1.509(4) . ?
C9_4 H9A_4 0.9900 . ?
C9_4 H9AB_4 0.9900 . ?
C10_4 H10A_4 0.9800 . ?
C10_4 H10B_4 0.9800 . ?
C10_4 H10C_4 0.9800 . ?
C1_14 C2_14 1.399(3) . ?
C1_14 C6_14 1.400(3) . ?
C2_14 C3_14 1.399(3) . ?
C2_14 C7_14 1.510(4) . ?
C3_14 C4_14 1.379(4) . ?
C3_14 H3_14 0.9500 . ?
C4_14 C5_14 1.378(4) . ?
C4_14 H4_14 0.9500 . ?
C5_14 C6_14 1.405(3) . ?
C5_14 H5_14 0.9500 . ?
C6_14 C9_14 1.504(4) . ?
C7_14 C8_14 1.498(4) . ?
C7_14 H7A_14 0.9900 . ?
C7_14 H7AB_14 0.9900 . ?
C8_14 H8A_14 0.9800 . ?
C8_14 H8B_14 0.9800 . ?
C8_14 H8C_14 0.9800 . ?
C9_14 C10_14 1.512(4) . ?
C9_14 H9A_14 0.9900 . ?
C9_14 H9AB_14 0.9900 . ?
C10_14 H10A_14 0.9800 . ?
C10_14 H10B_14 0.9800 . ?
C10_14 H10C_14 0.9800 . ?
C1_5 C6_5 1.398(4) . ?
C1_5 C2_5 1.400(4) . ?
C2_5 C3_5 1.400(4) . ?
C2_5 C7_5 1.513(4) . ?
C3_5 C4_5 1.374(4) . ?
C3_5 H3_5 0.9500 . ?
C4_5 C5_5 1.373(4) . ?
C4_5 H4_5 0.9500 . ?
C5_5 C6_5 1.406(4) . ?
C5_5 H5_5 0.9500 . ?
C6_5 C9_5 1.506(4) . ?
C7_5 C8_5 1.513(4) . ?
C7_5 H7A_5 0.9900 . ?
C7_5 H7AB_5 0.9900 . ?
C8_5 H8A_5 0.9800 . ?
C8_5 H8B_5 0.9800 . ?
C8_5 H8C_5 0.9800 . ?
C9_5 C10_5 1.513(4) . ?
C9_5 H9A_5 0.9900 . ?
C9_5 H9AB_5 0.9900 . ?
C10_5 H10A_5 0.9800 . ?
C10_5 H10B_5 0.9800 . ?
C10_5 H10C_5 0.9800 . ?
C1_15 C2_15 1.398(3) . ?
C1_15 C6_15 1.400(3) . ?
C2_15 C3_15 1.399(3) . ?
C2_15 C7_15 1.511(4) . ?
C3_15 C4_15 1.374(4) . ?
C3_15 H3_15 0.9500 . ?
C4_15 C5_15 1.371(4) . ?
C4_15 H4_15 0.9500 . ?
C5_15 C6_15 1.408(4) . ?
C5_15 H5_15 0.9500 . ?
C6_15 C9_15 1.508(4) . ?
C7_15 C8_15 1.516(4) . ?
C7_15 H7A_15 0.9900 . ?
C7_15 H7AB_15 0.9900 . ?
C8_15 H8A_15 0.9800 . ?
C8_15 H8B_15 0.9800 . ?
C8_15 H8C_15 0.9800 . ?
C9_15 C10_15 1.515(4) . ?
C9_15 H9A_15 0.9900 . ?
C9_15 H9AB_15 0.9900 . ?
C10_15 H10A_15 0.9800 . ?
C10_15 H10B_15 0.9800 . ?
C10_15 H10C_15 0.9800 . ?
C1_6 C2_6 1.396(3) . ?
C1_6 C6_6 1.400(4) . ?
C2_6 C3_6 1.400(3) . ?
C2_6 C7_6 1.512(4) . ?
C3_6 C4_6 1.378(4) . ?
C3_6 H3_6 0.9500 . ?
C4_6 C5_6 1.380(4) . ?
C4_6 H4_6 0.9500 . ?
C5_6 C6_6 1.406(4) . ?
C5_6 H5_6 0.9500 . ?
C6_6 C9_6 1.507(4) . ?
C7_6 C8_6 1.515(4) . ?
C7_6 H7A_6 0.9900 . ?
C7_6 H7AB_6 0.9900 . ?
C8_6 H8A_6 0.9800 . ?
C8_6 H8B_6 0.9800 . ?
C8_6 H8C_6 0.9800 . ?
C9_6 C10_6 1.496(5) . ?
C9_6 H9A_6 0.9900 . ?
C9_6 H9AB_6 0.9900 . ?
C10_6 H10A_6 0.9800 . ?
C10_6 H10B_6 0.9800 . ?
C10_6 H10C_6 0.9800 . ?
C1_16 C2_16 1.397(4) . ?
C1_16 C6_16 1.402(4) . ?
C2_16 C3_16 1.400(4) . ?
C2_16 C7_16 1.511(4) . ?
C3_16 C4_16 1.379(4) . ?
C3_16 H3_16 0.9500 . ?
C4_16 C5_16 1.377(4) . ?
C4_16 H4_16 0.9500 . ?
C5_16 C6_16 1.404(4) . ?
C5_16 H5_16 0.9500 . ?
C6_16 C9_16 1.502(4) . ?
C7_16 C8_16 1.505(4) . ?
C7_16 H7A_16 0.9900 . ?
C7_16 H7AB_16 0.9900 . ?
C8_16 H8A_16 0.9800 . ?
C8_16 H8B_16 0.9800 . ?
C8_16 H8C_16 0.9800 . ?
C9_16 C10_16 1.484(4) . ?
C9_16 H9A_16 0.9900 . ?
C9_16 H9AB_16 0.9900 . ?
C10_16 H10A_16 0.9800 . ?
C10_16 H10B_16 0.9800 . ?
C10_16 H10C_16 0.9800 . ?
C1_7 C2_7 1.397(4) . ?
C1_7 C6_7 1.407(4) . ?
C2_7 C3_7 1.401(4) . ?
C2_7 C7_7 1.511(4) . ?
C3_7 C4_7 1.379(4) . ?
C3_7 H3_7 0.9500 . ?
C4_7 C5_7 1.381(4) . ?
C4_7 H4_7 0.9500 . ?
C5_7 C6_7 1.419(4) . ?
C5_7 H5_7 0.9500 . ?
C6_7 C9_7 1.506(4) . ?
C7_7 C8_7 1.514(4) . ?
C7_7 H7A_7 0.9900 . ?
C7_7 H7AB_7 0.9900 . ?
C8_7 H8A_7 0.9800 . ?
C8_7 H8B_7 0.9800 . ?
C8_7 H8C_7 0.9800 . ?
C9_7 C10_7 1.507(4) . ?
C9_7 H9A_7 0.9900 . ?
C9_7 H9AB_7 0.9900 . ?
C10_7 H10A_7 0.9800 . ?
C10_7 H10B_7 0.9800 . ?
C10_7 H10C_7 0.9800 . ?
C1_17 C2_17 1.397(4) . ?
C1_17 C6_17 1.405(4) . ?
C2_17 C3_17 1.401(3) . ?
C2_17 C7_17 1.510(4) . ?
C3_17 C4_17 1.377(4) . ?
C3_17 H3_17 0.9500 . ?
C4_17 C5_17 1.376(4) . ?
C4_17 H4_17 0.9500 . ?
C5_17 C6_17 1.420(4) . ?
C5_17 H5_17 0.9500 . ?
C6_17 C9_17 1.507(4) . ?
C7_17 C8_17 1.513(4) . ?
C7_17 H7A_17 0.9900 . ?
C7_17 H7AB_17 0.9900 . ?
C8_17 H8A_17 0.9800 . ?
C8_17 H8B_17 0.9800 . ?
C8_17 H8C_17 0.9800 . ?
C9_17 C10_17 1.509(4) . ?
C9_17 H9A_17 0.9900 . ?
C9_17 H9AB_17 0.9900 . ?
C10_17 H10A_17 0.9800 . ?
C10_17 H10B_17 0.9800 . ?
C10_17 H10C_17 0.9800 . ?
C1_8 N6_8 1.356(3) . ?
C1_8 C2_8 1.405(3) . ?
C2_8 C3_8 1.385(4) . ?
C2_8 H2_8 0.9500 . ?
C3_8 C4_8 1.383(4) . ?
C3_8 H3_8 0.9500 . ?
C4_8 C5_8 1.385(3) . ?
C4_8 H4_8 0.9500 . ?
C5_8 N6_8 1.337(3) . ?
C5_8 H5_8 0.9500 . ?
C1_18 N6_18 1.357(6) . ?
C1_18 C2_18 1.406(6) . ?
C2_18 C3_18 1.386(6) . ?
C2_18 H2_18 0.9500 . ?
C3_18 C4_18 1.383(6) . ?
C3_18 H3_18 0.9500 . ?
C4_18 C5_18 1.386(6) . ?
C4_18 H4_18 0.9500 . ?
C5_18 N6_18 1.337(6) . ?
C5_18 H5_18 0.9500 . ?
C1_9 C2_9 1.370(6) . ?
C1_9 C6_9 1.389(6) . ?
C1_9 H1_9 0.9500 . ?
C2_9 C3_9 1.379(6) . ?
C2_9 H2_9 0.9500 . ?
C3_9 C4_9 1.371(6) . ?
C3_9 H3_9 0.9500 . ?
C4_9 C5_9 1.375(6) . ?
C4_9 H4_9 0.9500 . ?
C5_9 C6_9 1.397(6) . ?
C5_9 H5_9 0.9500 . ?
C6_9 H6_9 0.9500 . ?
